data_1575732
loop_
_publ_author_name
'Li, Guangjun'
'Li, Guoao'
'Liang, Xinyi'
'Tian, Yiqi'
'Lu, Jinzhi'
'Xu, Xinyi'
'Liu, Xu'
'Ma, Jing'
'Li, Shuhua'
'Zhu, Yan'

_publ_section_title
;
 An atomically precise Au<sub>10</sub>(DPPF)<sub>4</sub>PPh<sub>3</sub>
 cluster catalyst for N-hydroformylation of amines.
;
_journal_issue 40
_journal_name_full 'Chemical science'
_journal_page_first 18642
_journal_page_last 18651
_journal_paper_doi 10.1039/d5sc06255a
_journal_volume 16
_journal_year 2025
_chemical_formula_moiety 'C154 H127 Au10 Fe4 P9, C H2 Cl2, Cl, 7[CH2Cl2]'
_chemical_formula_sum 'C162 H143 Au10 Cl17 Fe4 P9'
_chemical_formula_weight 5164.20
_chemical_name_systematic Au10(DPPF)4PPh3
_space_group_crystal_system monoclinic
_space_group_IT_number 14
_space_group_name_Hall '-P 2ybc'
_space_group_name_H-M_alt 'P 1 21/c 1'
_atom_sites_solution_hydrogens geom
_atom_sites_solution_primary iterative
_audit_creation_date 2025-04-22
_audit_creation_method
;
Olex2 1.3
(compiled 2020.02.04 svn.rd84adfe8 for OlexSys, GUI svn.r6032)
;
_audit_update_record
;
2025-04-22 deposited with the CCDC.	2025-09-08 downloaded from the CCDC.
;
_cell_angle_alpha 90
_cell_angle_beta 98.172(2)
_cell_angle_gamma 90
_cell_formula_units_Z 4
_cell_length_a 16.8219(15)
_cell_length_b 31.443(3)
_cell_length_c 33.812(3)
_cell_measurement_reflns_used 9953
_cell_measurement_temperature 193.0
_cell_measurement_theta_max 27.42
_cell_measurement_theta_min 2.29
_cell_volume 17703(3)
_computing_cell_refinement 'SAINT v8.37A (Bruker, 2015)'
_computing_data_reduction 'SAINT v8.37A (Bruker, 2015)'
_computing_molecular_graphics 'Olex2 1.3 (Dolomanov et al., 2009)'
_computing_publication_material 'Olex2 1.3 (Dolomanov et al., 2009)'
_computing_structure_refinement 'SHELXL 2018/3 (Sheldrick, 2015)'
_computing_structure_solution 'olex2.solve 1.3 (Bourhis et al., 2015)'
_diffrn_ambient_temperature 193.0
_diffrn_measured_fraction_theta_full 0.996
_diffrn_measured_fraction_theta_max 0.997
_diffrn_measurement_device_type 'Bruker APEX-II CCD'
_diffrn_measurement_method '\f and \w scans'
_diffrn_radiation_type MoK\a
_diffrn_radiation_wavelength 0.71073
_diffrn_reflns_av_R_equivalents 0.0888
_diffrn_reflns_av_unetI/netI 0.0823
_diffrn_reflns_Laue_measured_fraction_full 0.996
_diffrn_reflns_Laue_measured_fraction_max 0.997
_diffrn_reflns_limit_h_max 21
_diffrn_reflns_limit_h_min -18
_diffrn_reflns_limit_k_max 39
_diffrn_reflns_limit_k_min -36
_diffrn_reflns_limit_l_max 42
_diffrn_reflns_limit_l_min -42
_diffrn_reflns_number 121626
_diffrn_reflns_point_group_measured_fraction_full 0.996
_diffrn_reflns_point_group_measured_fraction_max 0.997
_diffrn_reflns_theta_full 25.242
_diffrn_reflns_theta_max 26.372
_diffrn_reflns_theta_min 1.825
_diffrn_source_current 40.0
_diffrn_source_power 1.8
_diffrn_source_voltage 45.0
_diffrn_standards_number 0
_exptl_absorpt_coefficient_mu 8.951
_exptl_absorpt_correction_T_max 0.7456
_exptl_absorpt_correction_T_min 0.3463
_exptl_absorpt_correction_type none
_exptl_absorpt_process_details
;
SADABS-2016/2 (Bruker,2016/2) was used for absorption correction.
wR2(int) was 0.1690 before and 0.0857 after correction.
The Ratio of minimum to maximum transmission is 0.4645.
The \l/2 correction factor is Not present.
;
_exptl_crystal_colour 'metallic reddish red'
_exptl_crystal_colour_lustre metallic
_exptl_crystal_colour_modifier reddish
_exptl_crystal_colour_primary red
_exptl_crystal_density_diffrn 1.938
_exptl_crystal_description plate
_exptl_crystal_F_000 9732
_exptl_crystal_size_max 0.12
_exptl_crystal_size_mid 0.11
_exptl_crystal_size_min 0.1
_refine_diff_density_max 1.989
_refine_diff_density_min -1.539
_refine_diff_density_rms 0.223
_refine_ls_extinction_method none
_refine_ls_goodness_of_fit_ref 1.030
_refine_ls_hydrogen_treatment constr
_refine_ls_matrix_type full
_refine_ls_number_parameters 1606
_refine_ls_number_reflns 36085
_refine_ls_number_restraints 48
_refine_ls_restrained_S_all 1.031
_refine_ls_R_factor_all 0.0963
_refine_ls_R_factor_gt 0.0621
_refine_ls_shift/su_max 0.001
_refine_ls_shift/su_mean 0.000
_refine_ls_structure_factor_coef Fsqd
_refine_ls_weighting_details 'w=1/[\s^2^(Fo^2^)+(0.0470P)^2^+233.9905P] where P=(Fo^2^+2Fc^2^)/3'
_refine_ls_weighting_scheme calc
_refine_ls_wR_factor_gt 0.1354
_refine_ls_wR_factor_ref 0.1526
_reflns_Friedel_coverage 0.000
_reflns_number_gt 24800
_reflns_number_total 36085
_reflns_threshold_expression 'I > 2\s(I)'
_cod_data_source_file d5sc06255a2.cif
_cod_data_source_block 1
_cod_depositor_comments 'Adding full bibliography for 1575732.cif.'
_cod_database_code 1575732
_shelx_shelxl_version_number 2018/3
_shelx_space_group_comment
;
The symmetry employed for this shelxl refinement is uniquely defined
by the following loop, which should always be used as a source of
symmetry information in preference to the above space-group names.
They are only intended as comments.
;
_shelx_estimated_absorpt_t_max 0.468
_shelx_estimated_absorpt_t_min 0.413
_olex2_refinement_description
;
1. Fixed Uiso
 At 1.2 times of:
  All C(H) groups, All C(H,H) groups
2. Uiso/Uaniso restraints and constraints
C051 \\sim C02E \\sim C42 \\sim C37: within 1.7A with sigma of 0.01 and sigma
for terminal atoms of 0.02 within 1.7A
Uanis(C42) \\sim Ueq, Uanis(C37) \\sim Ueq: with sigma of 0.01 and sigma for
terminal atoms of 0.02
Uanis(C26) \\sim Ueq, Uanis(C051) \\sim Ueq, Uanis(C02E) \\sim Ueq: with sigma
of 0.01 and sigma for terminal atoms of 0.02
3.a Secondary CH2 refined with riding coordinates:
 C0AA(H0Aa,H0Ab)
3.b Aromatic/amide H refined with riding coordinates:
 C00S(H00S), C00X(H00X), C00Y(H00Y), C017(H017), C018(H018), C019(H019),
 C01A(H01A), C01B(H01B), C01C(H01C), C01D(H01D), C01E(H01E), C01F(H01F),
 C01I(H01I), C01M(H01M), C01P(H01P), C01Q(H01Q), C01S(H01S), C01T(H01T),
 C01V(H01V), C01W(H01W), C01X(H01X), C01Y(H01Y), C022(H022), C023(H023),
 C024(H024), C025(H025), C026(H026), C027(H027), C028(H028), C029(H029),
 C02A(H02A), C02C(H02C), C02D(H02D), C03S(H03S), C26(H26), C051(H051), C42(H42),
  C37(H37), C02G(H02G), C02H(H02H), C02I(H02I), C02J(H02J), C02L(H02L),
 C02M(H02M), C02N(H02N), C02P(H02P), C02Q(H02Q), C02R(H02R), C02S(H02S),
 C02T(H02T), C02U(H02U), C02V(H02V), C02W(H02W), C02Y(H02Y), C02Z(H02Z),
 C030(H030), C031(H031), C033(H033), C034(H034), C035(H035), C037(H037),
 C038(H038), C039(H039), C03A(H03A), C03B(H03B), C03C(H03C), C03D(H03D),
 C03E(H03E), C03F(H03F), C03G(H03G), C03H(H03H), C03I(H03I), C03K(H03K),
 C03L(H03L), C03M(H03M), C03N(H03N), C03O(H03O), C03Q(H03Q), C03R(H03R),
 C03T(H03T), C03U(H03U), C03V(H03V), C03W(H03W), C03X(H03X), C03Y(H03Y),
 C040(H040), C041(H041), C042(H042), C043(H043), C044(H044), C045(H045),
 C046(H046), C047(H047), C048(H048), C049(H049), C04A(H04A), C04B(H04B),
 C04C(H04C), C04D(H04D), C04E(H04E), C04F(H04F), C04G(H04G), C04H(H04H),
 C04J(H04J), C04L(H04L), C04M(H04M), C04N(H04N), C04O(H04O), C04Q(H04Q),
 C04R(H04R), C04T(H04T), C04U(H04U), C04V(H04V), C04W(H04W), C04X(H04X),
 C04Y(H04Y), C050(H050), C052(H052), C053(H053), C054(H054), C16(H16), C19(H19),
  C41(H41), C33(H33), C032(H032), C04I(H04I), C23(H23)
3.c Fitted hexagon refined as free rotating group:
 C02E(C03S,C26,C051,C42,C37), C41(C33,C032,C03J,C04I,C23)
;
_smtbx_masks_special_details
;
A solvent mask was calculated and 1142 electrons were 
found in a volume of 6036\%A^3^ in 1 void per unit cell. 
This is consistent with the presence of 
7[CH2Cl2] per Asymmetric Unit 
which account for 1176 electrons 
per unit cell.
;
_olex2_submission_special_instructions 'No special instructions were received'

loop_
_space_group_symop_operation_xyz
'x, y, z'
'-x, y+1/2, -z+1/2'
'-x, -y, -z'
'x, -y-1/2, z-1/2'

loop_
_atom_site_label
_atom_site_type_symbol
_atom_site_fract_x
_atom_site_fract_y
_atom_site_fract_z
_atom_site_U_iso_or_equiv
_atom_site_adp_type
_atom_site_occupancy
_atom_site_site_symmetry_order
_atom_site_calc_flag
_atom_site_refinement_flags_posn
_atom_site_refinement_flags_adp
_atom_site_refinement_flags_occupancy
_atom_site_disorder_assembly
_atom_site_disorder_group
Au01 Au 0.58527(3) 0.24770(2) 0.43886(2) 0.03033(10) Uani 1 1 d . . . . .
Au02 Au 0.44610(3) 0.21710(2) 0.40060(2) 0.03654(11) Uani 1 1 d . . . . .
Au03 Au 0.46883(3) 0.25675(2) 0.48190(2) 0.03796(12) Uani 1 1 d . . . . .
Au04 Au 0.58055(3) 0.32715(2) 0.46516(2) 0.03856(12) Uani 1 1 d . . . . .
Au05 Au 0.71644(3) 0.19854(2) 0.45588(2) 0.03857(12) Uani 1 1 d . . . . .
Au06 Au 0.53797(3) 0.29947(2) 0.37857(2) 0.03773(11) Uani 1 1 d . . . . .
Au07 Au 0.60709(3) 0.20285(2) 0.37591(2) 0.04016(12) Uani 1 1 d . . . . .
Au08 Au 0.55010(3) 0.17236(2) 0.46586(2) 0.04135(12) Uani 1 1 d . . . . .
Au09 Au 0.64789(3) 0.24973(2) 0.51470(2) 0.04400(13) Uani 1 1 d . . . . .
Au0A Au 0.70858(3) 0.27788(2) 0.40839(2) 0.04525(13) Uani 1 1 d . . . . .
Fe0B Fe 0.41667(12) 0.14331(6) 0.28986(6) 0.0459(5) Uani 1 1 d . . . . .
Fe0C Fe 0.38744(12) 0.37989(6) 0.52613(6) 0.0445(4) Uani 1 1 d . . . . .
Fe0D Fe 0.70174(12) 0.37787(6) 0.31618(6) 0.0468(5) Uani 1 1 d . . . . .
Fe0E Fe 0.72545(11) 0.07125(6) 0.50757(6) 0.0464(5) Uani 1 1 d . . . . .
P00F P 0.33084(19) 0.18808(10) 0.36545(10) 0.0370(7) Uani 1 1 d . . . . .
P00G P 0.3615(2) 0.27309(10) 0.51349(10) 0.0389(7) Uani 1 1 d . . . . .
P00H P 0.5296(2) 0.10447(10) 0.48598(11) 0.0399(8) Uani 1 1 d . . . . .
P00I P 0.6142(2) 0.16997(11) 0.31676(10) 0.0402(7) Uani 1 1 d . . . . .
P00J P 0.8127(2) 0.30885(11) 0.38321(11) 0.0453(8) Uani 1 1 d . . . . .
P00K P 0.8258(2) 0.15694(10) 0.47956(11) 0.0435(8) Uani 1 1 d . . . . .
P00L P 0.5071(2) 0.35198(10) 0.33168(10) 0.0414(8) Uani 1 1 d . . . . .
P00M P 0.5596(2) 0.39595(10) 0.48465(10) 0.0418(8) Uani 1 1 d . . . . .
P00N P 0.7049(2) 0.25536(11) 0.58042(10) 0.0464(8) Uani 1 1 d . . . . .
Cl00 Cl 0.4592(4) 0.55924(16) 0.31794(17) 0.1050(19) Uani 1 1 d . . . . .
Cl1 Cl 0.4933(4) 0.50704(18) 0.25228(16) 0.1064(18) Uani 1 1 d . . . . .
Cl2 Cl 0.7141(4) 0.56927(19) 0.32918(18) 0.115(2) Uani 1 1 d . . . . .
C00S C 0.4197(8) 0.1162(4) 0.3450(4) 0.047(3) Uani 1 1 d . . . . .
H00S H 0.460147 0.119883 0.367352 0.057 Uiso 1 1 calc R U . . .
C00T C 0.5889(8) 0.3878(4) 0.3298(4) 0.052(4) Uani 1 1 d . . . . .
C00U C 0.5143(9) 0.0979(4) 0.5386(4) 0.048(3) Uani 1 1 d . . . . .
C00V C 0.8638(7) 0.1252(4) 0.4419(4) 0.043(3) Uani 1 1 d . . . . .
C00W C 0.3505(7) 0.1429(4) 0.3355(4) 0.041(3) Uani 1 1 d . . . . .
C00X C 0.6507(8) 0.3871(4) 0.5601(4) 0.052(4) Uani 1 1 d . . . . .
H00X H 0.649267 0.357524 0.554145 0.063 Uiso 1 1 calc R U . . .
C00Y C 0.4560(8) 0.3360(4) 0.5598(3) 0.040(3) Uani 1 1 d . . . . .
H00Y H 0.506000 0.325345 0.554173 0.048 Uiso 1 1 calc R U . . .
C00Z C 0.5229(8) 0.1713(4) 0.2833(4) 0.045(3) Uani 1 1 d . . . . .
C010 C 0.3303(8) 0.2311(4) 0.5443(4) 0.046(3) Uani 1 1 d . . . . .
C012 C 0.3780(8) 0.3190(4) 0.5461(4) 0.045(3) Uani 1 1 d . . . . .
C013 C 0.4455(7) 0.0776(4) 0.4571(4) 0.043(3) Uani 1 1 d . . . . .
C014 C 0.6121(7) 0.4150(4) 0.5324(4) 0.040(3) Uani 1 1 d . . . . .
C015 C 0.8048(8) 0.1191(4) 0.5165(4) 0.046(3) Uani 1 1 d . . . . .
C016 C 0.8963(8) 0.2742(4) 0.3741(4) 0.046(3) Uani 1 1 d . . . . .
C017 C 0.7428(8) 0.1251(5) 0.5407(4) 0.048(3) Uani 1 1 d . . . . .
H017 H 0.707790 0.148888 0.539368 0.057 Uiso 1 1 calc R U . . .
C018 C 0.6479(8) 0.3973(4) 0.3633(5) 0.059(4) Uani 1 1 d . . . . .
H018 H 0.652146 0.384450 0.388909 0.071 Uiso 1 1 calc R U . . .
C019 C 0.2779(8) 0.2908(4) 0.4389(4) 0.045(3) Uani 1 1 d . . . . .
H019 H 0.329136 0.288138 0.430482 0.054 Uiso 1 1 calc R U . . .
C01A C 0.5542(10) 0.2481(5) 0.6022(4) 0.058(4) Uani 1 1 d . . . . .
H01A H 0.548769 0.225717 0.583192 0.069 Uiso 1 1 calc R U . . .
C01B C 0.6666(9) 0.0770(4) 0.4524(4) 0.049(3) Uani 1 1 d . . . . .
H01B H 0.669278 0.101714 0.436512 0.059 Uiso 1 1 calc R U . . .
C01C C 0.8226(10) 0.1258(5) 0.4041(5) 0.067(5) Uani 1 1 d . . . . .
H01C H 0.778326 0.144672 0.398158 0.080 Uiso 1 1 calc R U . . .
C01D C 0.3156(9) 0.2612(4) 0.3210(5) 0.055(4) Uani 1 1 d . . . . .
H01D H 0.367263 0.268035 0.334653 0.066 Uiso 1 1 calc R U . . .
C01E C 0.4186(11) 0.0842(4) 0.3165(5) 0.055(4) Uani 1 1 d . . . . .
H01E H 0.457983 0.062514 0.316194 0.067 Uiso 1 1 calc R U . . .
C01F C 0.4534(8) 0.0485(4) 0.4280(4) 0.052(4) Uani 1 1 d . . . . .
H01F H 0.505435 0.041567 0.422122 0.063 Uiso 1 1 calc R U . . .
C01G C 0.9116(8) 0.1867(4) 0.5049(4) 0.046(3) Uani 1 1 d . . . . .
C01H C 0.4558(9) 0.4055(3) 0.4864(3) 0.043(3) Uani 1 1 d . . . . .
C01I C 0.3520(8) 0.1906(5) 0.5399(5) 0.059(4) Uani 1 1 d . . . . .
H01I H 0.385104 0.184313 0.520069 0.071 Uiso 1 1 calc R U . . .
C01K C 0.5827(8) 0.4382(4) 0.4508(4) 0.042(3) Uani 1 1 d . . . . .
C01L C 0.6244(10) 0.2707(5) 0.6096(4) 0.056(4) Uani 1 1 d . . . . .
C01M C 0.3915(8) 0.3805(4) 0.4667(4) 0.044(3) Uani 1 1 d . . . . .
H01M H 0.398319 0.356444 0.450473 0.052 Uiso 1 1 calc R U . . .
C01N C 0.4271(8) 0.3876(4) 0.3418(4) 0.050(3) Uani 1 1 d . . . . .
C01O C 0.6104(7) 0.0701(4) 0.4787(4) 0.042(3) Uani 1 1 d . . . . .
C01P C 0.3998(8) 0.1943(5) 0.2513(4) 0.052(3) Uani 1 1 d . . . . .
H01P H 0.352693 0.210787 0.243976 0.062 Uiso 1 1 calc R U . . .
C01Q C 0.3504(11) 0.0892(5) 0.2885(6) 0.074(5) Uani 1 1 d . . . . .
H01Q H 0.334894 0.072354 0.265340 0.089 Uiso 1 1 calc R U . . .
C01R C 0.7832(7) 0.3320(5) 0.3337(5) 0.054(4) Uani 1 1 d . . . . .
C01S C 0.4959(7) 0.1428(4) 0.2499(4) 0.039(3) Uani 1 1 d . . . . .
H01S H 0.524033 0.118810 0.241955 0.047 Uiso 1 1 calc R U . . .
C01T C 0.7211(8) 0.3155(4) 0.3066(4) 0.043(3) Uani 1 1 d . . . . .
H01T H 0.685753 0.293288 0.311818 0.052 Uiso 1 1 calc R U . . .
C01U C 0.6428(9) 0.1139(4) 0.3181(4) 0.049(3) Uani 1 1 d . . . . .
C01V C 0.6260(8) 0.0885(4) 0.3490(5) 0.054(4) Uani 1 1 d . . . . .
H01V H 0.600066 0.100568 0.369604 0.065 Uiso 1 1 calc R U . . .
C01W C 0.6665(9) 0.2122(5) 0.2528(4) 0.051(3) Uani 1 1 d . . . . .
H01W H 0.611821 0.211972 0.240968 0.061 Uiso 1 1 calc R U . . .
C01X C 0.4767(8) 0.0633(4) 0.5514(5) 0.052(4) Uani 1 1 d . . . . .
H01X H 0.456755 0.041750 0.532961 0.062 Uiso 1 1 calc R U . . .
C01Y C 0.2873(9) 0.2400(5) 0.5757(5) 0.059(4) Uani 1 1 d . . . . .
H01Y H 0.273960 0.268591 0.581047 0.071 Uiso 1 1 calc R U . . .
C01Z C 0.7553(10) 0.2112(5) 0.6085(4) 0.058(4) Uani 1 1 d . . . . .
C020 C 0.2772(7) 0.2244(4) 0.3301(4) 0.040(3) Uani 1 1 d . . . . .
C021 C 0.2554(7) 0.1686(4) 0.3947(4) 0.045(3) Uani 1 1 d . . . . .
C022 C 0.5237(10) 0.4557(4) 0.4236(4) 0.054(4) Uani 1 1 d . . . . .
H022 H 0.470283 0.445225 0.421666 0.065 Uiso 1 1 calc R U . . .
C023 C 0.7185(9) 0.0418(4) 0.4532(5) 0.055(4) Uani 1 1 d . . . . .
H023 H 0.760250 0.038194 0.437318 0.066 Uiso 1 1 calc R U . . .
C024 C 0.6345(10) 0.3035(5) 0.6372(4) 0.053(4) Uani 1 1 d . . . . .
H024 H 0.683571 0.318685 0.643146 0.064 Uiso 1 1 calc R U . . .
C025 C 0.2542(8) 0.1853(4) 0.4329(4) 0.049(3) Uani 1 1 d . . . . .
H025 H 0.293652 0.205392 0.443667 0.059 Uiso 1 1 calc R U . . .
C026 C 0.8293(9) 0.1959(5) 0.5993(4) 0.054(4) Uani 1 1 d . . . . .
H026 H 0.852509 0.208845 0.578244 0.065 Uiso 1 1 calc R U . . .
C027 C 0.5153(8) 0.3040(4) 0.2639(4) 0.047(3) Uani 1 1 d . . . . .
H027 H 0.551898 0.287112 0.281229 0.056 Uiso 1 1 calc R U . . .
C028 C 0.4210(8) 0.1575(5) 0.2320(4) 0.055(4) Uani 1 1 d . . . . .
H028 H 0.389048 0.144400 0.209925 0.065 Uiso 1 1 calc R U . . .
C029 C 0.6124(9) 0.4585(4) 0.5417(4) 0.050(3) Uani 1 1 d . . . . .
H029 H 0.587118 0.478476 0.522936 0.061 Uiso 1 1 calc R U . . .
C02A C 0.4435(10) 0.3718(4) 0.5833(4) 0.056(4) Uani 1 1 d . . . . .
H02A H 0.484745 0.389196 0.596908 0.067 Uiso 1 1 calc R U . . .
C02B C 0.2721(8) 0.2848(4) 0.4797(4) 0.049(3) Uani 1 1 d . . . . .
C02C C 0.3660(9) 0.3707(4) 0.3613(4) 0.052(4) Uani 1 1 d . . . . .
H02C H 0.369315 0.342075 0.370396 0.063 Uiso 1 1 calc R U . . .
C02D C 0.4932(10) 0.2580(5) 0.6221(5) 0.068(5) Uani 1 1 d . . . . .
H02D H 0.445359 0.241661 0.617089 0.082 Uiso 1 1 calc R U . . .
C02E C 0.8618(7) 0.3499(4) 0.4137(4) 0.066(4) Uani 1 1 d G U . . .
C03S C 0.8199(6) 0.3683(5) 0.4419(4) 0.132(11) Uani 1 1 d G . . . .
H03S H 0.766593 0.359488 0.443785 0.158 Uiso 1 1 calc R U . . .
C26 C 0.8561(9) 0.3997(5) 0.4673(4) 0.143(10) Uani 1 1 d G U . . .
H26 H 0.827451 0.412240 0.486621 0.171 Uiso 1 1 calc R U . . .
C051 C 0.9341(9) 0.4126(4) 0.4646(4) 0.110(5) Uani 1 1 d G U . . .
H051 H 0.958804 0.434025 0.481955 0.132 Uiso 1 1 calc R U . . .
C42 C 0.9760(7) 0.3942(5) 0.4363(5) 0.117(5) Uani 1 1 d G U . . .
H42 H 1.029299 0.403058 0.434453 0.140 Uiso 1 1 calc R U . . .
C37 C 0.9398(7) 0.3629(4) 0.4109(4) 0.101(4) Uani 1 1 d G U . . .
H37 H 0.968442 0.350306 0.391616 0.121 Uiso 1 1 calc R U . . .
C02F C 0.4785(8) 0.3382(4) 0.2788(4) 0.047(3) Uani 1 1 d . . . . .
C02G C 0.8437(9) 0.0993(5) 0.3735(5) 0.064(4) Uani 1 1 d . . . . .
H02G H 0.810780 0.098535 0.348180 0.077 Uiso 1 1 calc R U . . .
C02H C 0.5423(8) 0.1298(4) 0.5657(5) 0.058(4) Uani 1 1 d . . . . .
H02H H 0.568290 0.154101 0.556794 0.069 Uiso 1 1 calc R U . . .
C02I C 0.4156(8) 0.4386(4) 0.5064(4) 0.047(3) Uani 1 1 d . . . . .
H02I H 0.441991 0.460506 0.522573 0.057 Uiso 1 1 calc R U . . .
C02J C 0.3540(9) 0.4530(4) 0.3347(4) 0.054(4) Uani 1 1 d . . . . .
H02J H 0.349936 0.481526 0.325354 0.064 Uiso 1 1 calc R U . . .
C02K C 0.6877(8) 0.1945(4) 0.2892(4) 0.046(3) Uani 1 1 d . . . . .
C02L C 0.3077(8) 0.1252(5) 0.3017(5) 0.059(4) Uani 1 1 d . . . . .
H02L H 0.257328 0.135331 0.288883 0.070 Uiso 1 1 calc R U . . .
C02M C 0.3011(9) 0.3956(5) 0.3672(5) 0.062(4) Uani 1 1 d . . . . .
H02M H 0.260494 0.383937 0.380846 0.075 Uiso 1 1 calc R U . . .
C02N C 0.2016(9) 0.2148(5) 0.3078(4) 0.058(4) Uani 1 1 d . . . . .
H02N H 0.175198 0.189123 0.312952 0.070 Uiso 1 1 calc R U . . .
C02P C 0.4606(8) 0.2027(4) 0.2835(4) 0.049(3) Uani 1 1 d . . . . .
H02P H 0.460514 0.225302 0.302162 0.059 Uiso 1 1 calc R U . . .
C02Q C 0.3683(9) 0.0878(4) 0.4641(5) 0.056(4) Uani 1 1 d . . . . .
H02Q H 0.360745 0.108549 0.483621 0.068 Uiso 1 1 calc R U . . .
C02R C 0.9083(9) 0.2314(5) 0.5016(5) 0.062(4) Uani 1 1 d . . . . .
H02R H 0.863870 0.244599 0.485799 0.074 Uiso 1 1 calc R U . . .
C02S C 0.9312(8) 0.0989(5) 0.4472(5) 0.053(4) Uani 1 1 d . . . . .
H02S H 0.963283 0.098262 0.472712 0.063 Uiso 1 1 calc R U . . .
C02T C 0.8208(10) 0.3658(5) 0.3151(5) 0.059(4) Uani 1 1 d . . . . .
H02T H 0.865332 0.382237 0.326885 0.071 Uiso 1 1 calc R U . . .
C02U C 0.2632(11) 0.2068(5) 0.5998(5) 0.075(5) Uani 1 1 d . . . . .
H02U H 0.233048 0.213070 0.620766 0.090 Uiso 1 1 calc R U . . .
C02V C 0.2836(10) 0.1659(5) 0.5926(5) 0.069(5) Uani 1 1 d . . . . .
H02V H 0.266834 0.143343 0.608192 0.082 Uiso 1 1 calc R U . . .
C02W C 0.6768(9) 0.0952(4) 0.2875(5) 0.059(4) Uani 1 1 d . . . . .
H02W H 0.686113 0.112063 0.265293 0.070 Uiso 1 1 calc R U . . .
C02Y C 0.6062(8) 0.4149(5) 0.2983(6) 0.068(5) Uani 1 1 d . . . . .
H02Y H 0.577585 0.415575 0.271984 0.082 Uiso 1 1 calc R U . . .
C02Z C 0.5327(12) 0.1265(6) 0.6047(6) 0.085(6) Uani 1 1 d . . . . .
H02Z H 0.551297 0.148388 0.623107 0.101 Uiso 1 1 calc R U . . .
C030 C 0.1663(11) 0.2418(6) 0.2792(5) 0.077(5) Uani 1 1 d . . . . .
H030 H 0.115333 0.234795 0.264690 0.092 Uiso 1 1 calc R U . . .
C031 C 0.1958(8) 0.1393(4) 0.3797(4) 0.050(3) Uani 1 1 d . . . . .
H031 H 0.195729 0.127526 0.353857 0.060 Uiso 1 1 calc R U . . .
C033 C 0.7675(9) 0.1956(6) 0.3048(5) 0.069(5) Uani 1 1 d . . . . .
H033 H 0.785061 0.183008 0.330035 0.082 Uiso 1 1 calc R U . . .
C034 C 0.3603(11) 0.3777(5) 0.5834(5) 0.069(5) Uani 1 1 d . . . . .
H034 H 0.336861 0.399706 0.597133 0.083 Uiso 1 1 calc R U . . .
C035 C 0.7190(10) 0.3373(5) 0.2699(5) 0.064(4) Uani 1 1 d . . . . .
H035 H 0.684543 0.331678 0.245747 0.077 Uiso 1 1 calc R U . . .
C037 C 0.7416(10) 0.0901(6) 0.5669(4) 0.065(4) Uani 1 1 d . . . . .
H037 H 0.705908 0.085830 0.585909 0.078 Uiso 1 1 calc R U . . .
C038 C 0.2941(10) 0.4365(5) 0.3539(5) 0.072(5) Uani 1 1 d . . . . .
H038 H 0.248838 0.453210 0.357713 0.086 Uiso 1 1 calc R U . . .
C039 C 0.3156(9) 0.3960(5) 0.4745(4) 0.057(4) Uani 1 1 d . . . . .
H039 H 0.264157 0.384153 0.465672 0.068 Uiso 1 1 calc R U . . .
C03A C 0.3108(9) 0.0399(5) 0.4140(5) 0.069(5) Uani 1 1 d . . . . .
H03A H 0.264577 0.027911 0.398696 0.083 Uiso 1 1 calc R U . . .
C03B C 0.3291(11) 0.1574(5) 0.5624(6) 0.076(5) Uani 1 1 d . . . . .
H03B H 0.344237 0.129093 0.557283 0.091 Uiso 1 1 calc R U . . .
C03C C 0.3177(10) 0.3459(4) 0.5601(4) 0.056(4) Uani 1 1 d . . . . .
H03C H 0.261042 0.342724 0.554665 0.068 Uiso 1 1 calc R U . . .
C03D C 0.6991(10) 0.4293(6) 0.3516(7) 0.082(6) Uani 1 1 d . . . . .
H03D H 0.744061 0.441078 0.368165 0.099 Uiso 1 1 calc R U . . .
C03E C 0.2142(9) 0.3000(5) 0.4112(5) 0.065(4) Uani 1 1 d . . . . .
H03E H 0.220462 0.302450 0.383847 0.077 Uiso 1 1 calc R U . . .
C03F C 0.9776(8) 0.1680(6) 0.5273(5) 0.070(5) Uani 1 1 d . . . . .
H03F H 0.980600 0.137868 0.529616 0.084 Uiso 1 1 calc R U . . .
C03G C 0.6209(13) 0.5041(5) 0.4030(5) 0.071(5) Uani 1 1 d . . . . .
H03G H 0.633348 0.527390 0.387118 0.085 Uiso 1 1 calc R U . . .
C03H C 0.6907(10) 0.4006(5) 0.5956(5) 0.074(5) Uani 1 1 d . . . . .
H03H H 0.718364 0.380950 0.613979 0.089 Uiso 1 1 calc R U . . .
C03I C 0.6737(11) 0.4406(5) 0.3129(7) 0.078(5) Uani 1 1 d . . . . .
H03I H 0.696908 0.461929 0.298228 0.093 Uiso 1 1 calc R U . . .
C03K C 0.6617(9) 0.4528(4) 0.4532(5) 0.054(4) Uani 1 1 d . . . . .
H03K H 0.702815 0.439723 0.471227 0.064 Uiso 1 1 calc R U . . .
C03L C 0.4951(11) 0.0903(6) 0.6174(5) 0.070(5) Uani 1 1 d . . . . .
H03L H 0.488529 0.087203 0.644650 0.084 Uiso 1 1 calc R U . . .
C03M C 0.9468(9) 0.2844(5) 0.3478(5) 0.067(4) Uani 1 1 d . . . . .
H03M H 0.938715 0.309897 0.332595 0.080 Uiso 1 1 calc R U . . .
C03N C 0.3038(10) 0.0682(5) 0.4433(5) 0.068(5) Uani 1 1 d . . . . .
H03N H 0.251759 0.074707 0.449465 0.082 Uiso 1 1 calc R U . . .
C03O C 0.4966(12) 0.2907(6) 0.6495(5) 0.075(5) Uani 1 1 d . . . . .
H03O H 0.452271 0.297398 0.662922 0.091 Uiso 1 1 calc R U . . .
C03Q C 0.6334(8) 0.0290(4) 0.4984(5) 0.056(4) Uani 1 1 d . . . . .
H03Q H 0.608717 0.016077 0.518980 0.067 Uiso 1 1 calc R U . . .
C03R C 0.9070(8) 0.2365(4) 0.3944(5) 0.055(4) Uani 1 1 d . . . . .
H03R H 0.870007 0.228814 0.411941 0.066 Uiso 1 1 calc R U . . .
C03T C 0.5413(12) 0.4886(4) 0.3988(5) 0.068(5) Uani 1 1 d . . . . .
H03T H 0.500764 0.500363 0.379469 0.082 Uiso 1 1 calc R U . . .
C03U C 0.1367(8) 0.1444(4) 0.4387(5) 0.057(4) Uani 1 1 d . . . . .
H03U H 0.094736 0.136698 0.453420 0.069 Uiso 1 1 calc R U . . .
C03V C 0.5657(12) 0.3126(5) 0.6562(4) 0.068(5) Uani 1 1 d . . . . .
H03V H 0.569117 0.335615 0.674576 0.082 Uiso 1 1 calc R U . . .
C03W C 0.6972(9) 0.0130(5) 0.4817(5) 0.064(4) Uani 1 1 d . . . . .
H03W H 0.722864 -0.013516 0.488385 0.076 Uiso 1 1 calc R U . . .
C03X C 0.1379(8) 0.1275(5) 0.4020(4) 0.053(4) Uani 1 1 d . . . . .
H03X H 0.098326 0.107283 0.391672 0.064 Uiso 1 1 calc R U . . .
C03Y C 0.9536(11) 0.0735(5) 0.4170(7) 0.075(5) Uani 1 1 d . . . . .
H03Y H 0.998851 0.055226 0.422236 0.090 Uiso 1 1 calc R U . . .
C040 C 0.3872(9) 0.0288(5) 0.4069(5) 0.060(4) Uani 1 1 d . . . . .
H040 H 0.394046 0.007751 0.387587 0.072 Uiso 1 1 calc R U . . .
C041 C 0.9679(8) 0.2099(5) 0.3905(6) 0.069(5) Uani 1 1 d . . . . .
H041 H 0.973202 0.183592 0.404350 0.083 Uiso 1 1 calc R U . . .
C042 C 0.1949(9) 0.2880(5) 0.4900(5) 0.066(4) Uani 1 1 d . . . . .
H042 H 0.186823 0.283020 0.516836 0.079 Uiso 1 1 calc R U . . .
C043 C 0.4261(11) 0.3629(5) 0.2537(4) 0.071(5) Uani 1 1 d . . . . .
H043 H 0.402425 0.387312 0.263809 0.086 Uiso 1 1 calc R U . . .
C044 C 0.1945(9) 0.1723(5) 0.4551(5) 0.061(4) Uani 1 1 d . . . . .
H044 H 0.194056 0.182775 0.481401 0.073 Uiso 1 1 calc R U . . .
C045 C 0.3336(9) 0.4333(4) 0.4983(5) 0.059(4) Uani 1 1 d . . . . .
H045 H 0.294865 0.451595 0.507231 0.070 Uiso 1 1 calc R U . . .
C046 C 0.6459(10) 0.0463(5) 0.3508(6) 0.071(5) Uani 1 1 d . . . . .
H046 H 0.636485 0.029397 0.372934 0.085 Uiso 1 1 calc R U . . .
C047 C 0.8674(10) 0.1636(5) 0.6194(5) 0.069(5) Uani 1 1 d . . . . .
H047 H 0.917983 0.154637 0.612998 0.082 Uiso 1 1 calc R U . . .
C048 C 0.8038(10) 0.0632(6) 0.5591(6) 0.085(6) Uani 1 1 d . . . . .
H048 H 0.816614 0.037055 0.572682 0.102 Uiso 1 1 calc R U . . .
C049 C 0.4194(10) 0.4292(4) 0.3288(5) 0.066(5) Uani 1 1 d . . . . .
H049 H 0.460029 0.441424 0.315543 0.080 Uiso 1 1 calc R U . . .
C04A C 0.6902(9) 0.4443(5) 0.6044(5) 0.064(4) Uani 1 1 d . . . . .
H04A H 0.718526 0.454382 0.628930 0.077 Uiso 1 1 calc R U . . .
C04B C 0.4678(12) 0.0596(5) 0.5905(5) 0.073(5) Uani 1 1 d . . . . .
H04B H 0.442115 0.035155 0.599203 0.088 Uiso 1 1 calc R U . . .
C04C C 0.7209(10) 0.1891(4) 0.6379(5) 0.062(4) Uani 1 1 d . . . . .
H04C H 0.669511 0.197258 0.643804 0.074 Uiso 1 1 calc R U . . .
C04D C 0.6506(10) 0.4718(5) 0.5789(5) 0.062(4) Uani 1 1 d . . . . .
H04D H 0.648280 0.500963 0.586179 0.075 Uiso 1 1 calc R U . . .
C04E C 0.8017(11) 0.2320(6) 0.2493(6) 0.075(5) Uani 1 1 d . . . . .
H04E H 0.841120 0.245260 0.236022 0.089 Uiso 1 1 calc R U . . .
C04F C 0.6805(13) 0.4860(5) 0.4296(5) 0.078(6) Uani 1 1 d . . . . .
H04F H 0.734097 0.496255 0.431753 0.094 Uiso 1 1 calc R U . . .
C04G C 0.7805(11) 0.3701(5) 0.2767(5) 0.068(5) Uani 1 1 d . . . . .
H04G H 0.791110 0.391069 0.257872 0.082 Uiso 1 1 calc R U . . .
C04H C 0.9703(11) 0.2563(6) 0.5216(6) 0.083(6) Uani 1 1 d . . . . .
H04H H 0.968683 0.286501 0.520118 0.100 Uiso 1 1 calc R U . . .
C04J C 1.0113(10) 0.2574(6) 0.3428(6) 0.087(6) Uani 1 1 d . . . . .
H04J H 1.045804 0.263984 0.323781 0.105 Uiso 1 1 calc R U . . .
C04L C 0.8454(9) 0.0791(5) 0.5288(5) 0.067(4) Uani 1 1 d . . . . .
H04L H 0.889863 0.066578 0.518715 0.080 Uiso 1 1 calc R U . . .
C04M C 1.0380(10) 0.1923(6) 0.5460(6) 0.079(5) Uani 1 1 d . . . . .
H04M H 1.083240 0.178748 0.560737 0.095 Uiso 1 1 calc R U . . .
C04N C 0.2784(10) 0.2876(5) 0.2919(6) 0.081(6) Uani 1 1 d . . . . .
H04N H 0.305430 0.312825 0.286020 0.097 Uiso 1 1 calc R U . . .
C04O C 0.6976(10) 0.0524(6) 0.2884(5) 0.077(5) Uani 1 1 d . . . . .
H04O H 0.723476 0.040403 0.267782 0.093 Uiso 1 1 calc R U . . .
C04Q C 0.7251(12) 0.2312(5) 0.2319(4) 0.067(5) Uani 1 1 d . . . . .
H04Q H 0.710157 0.243037 0.206107 0.081 Uiso 1 1 calc R U . . .
C04R C 0.6806(13) 0.0282(5) 0.3190(7) 0.092(6) Uani 1 1 d . . . . .
H04R H 0.691996 -0.001425 0.319191 0.110 Uiso 1 1 calc R U . . .
C04T C 0.7606(11) 0.1556(6) 0.6584(5) 0.075(5) Uani 1 1 d . . . . .
H04T H 0.737151 0.141334 0.678638 0.090 Uiso 1 1 calc R U . . .
C04U C 0.8225(10) 0.2149(6) 0.2838(7) 0.086(6) Uani 1 1 d . . . . .
H04U H 0.877421 0.215638 0.295267 0.103 Uiso 1 1 calc R U . . .
C04V C 0.2039(11) 0.2794(6) 0.2709(5) 0.078(5) Uani 1 1 d . . . . .
H04V H 0.179086 0.298828 0.251430 0.094 Uiso 1 1 calc R U . . .
C04W C 0.9105(11) 0.0750(6) 0.3800(7) 0.084(6) Uani 1 1 d . . . . .
H04W H 0.927213 0.059016 0.358797 0.101 Uiso 1 1 calc R U . . .
C04X C 1.0360(10) 0.2347(7) 0.5443(6) 0.080(6) Uani 1 1 d . . . . .
H04X H 1.078901 0.250614 0.558384 0.096 Uiso 1 1 calc R U . . .
C04Y C 0.4418(12) 0.3179(7) 0.1983(5) 0.086(6) Uani 1 1 d . . . . .
H04Y H 0.427104 0.309837 0.171173 0.104 Uiso 1 1 calc R U . . .
C050 C 0.1407(11) 0.3059(7) 0.4232(7) 0.090(6) Uani 1 1 d . . . . .
H050 H 0.096234 0.315132 0.404664 0.108 Uiso 1 1 calc R U . . .
C052 C 0.8344(13) 0.1430(7) 0.6494(5) 0.089(6) Uani 1 1 d . . . . .
H052 H 0.862538 0.120332 0.663650 0.107 Uiso 1 1 calc R U . . .
C053 C 1.0235(10) 0.2221(5) 0.3653(6) 0.074(5) Uani 1 1 d . . . . .
H053 H 1.070107 0.205312 0.364237 0.089 Uiso 1 1 calc R U . . .
C054 C 0.4991(12) 0.2941(5) 0.2233(4) 0.076(5) Uani 1 1 d . . . . .
H054 H 0.526701 0.271406 0.212609 0.092 Uiso 1 1 calc R U . . .
C16 C 0.1318(9) 0.2981(7) 0.4627(6) 0.089(6) Uani 1 1 d . . . . .
H16 H 0.079972 0.299907 0.470630 0.107 Uiso 1 1 calc R U . . .
C19 C 0.4074(14) 0.3523(7) 0.2129(5) 0.100(7) Uani 1 1 d . . . . .
H19 H 0.370710 0.369298 0.195706 0.121 Uiso 1 1 calc R U . . .
C0AA C 0.5315(15) 0.5309(7) 0.2955(6) 0.107(7) Uani 1 1 d . . . . .
H0AA H 0.574537 0.550705 0.290360 0.128 Uiso 1 1 calc R U . . .
H0AB H 0.556038 0.508959 0.314483 0.128 Uiso 1 1 calc R U . . .
C41 C 0.9107(7) 0.3526(4) 0.6001(6) 0.160(15) Uani 1 1 d G . . . .
H41 H 0.954056 0.372252 0.603776 0.191 Uiso 1 1 calc R U . . .
C33 C 0.8674(9) 0.3467(4) 0.5623(5) 0.142(11) Uani 1 1 d G . . . .
H33 H 0.881155 0.362282 0.540185 0.171 Uiso 1 1 calc R U . . .
C032 C 0.8040(8) 0.3179(4) 0.5569(3) 0.071(5) Uani 1 1 d G . . . .
H032 H 0.774451 0.313883 0.531083 0.085 Uiso 1 1 calc R U . . .
C03J C 0.7840(6) 0.2951(3) 0.5893(3) 0.065(4) Uani 1 1 d G . . . .
C04I C 0.8273(7) 0.3010(4) 0.6270(3) 0.075(5) Uani 1 1 d G . . . .
H04I H 0.813546 0.285423 0.649162 0.090 Uiso 1 1 calc R U . . .
C23 C 0.8907(7) 0.3298(4) 0.6324(4) 0.138(12) Uani 1 1 d G . . . .
H23 H 0.920251 0.333822 0.658265 0.166 Uiso 1 1 calc R U . . .

loop_
_atom_site_aniso_label
_atom_site_aniso_U_11
_atom_site_aniso_U_22
_atom_site_aniso_U_33
_atom_site_aniso_U_23
_atom_site_aniso_U_13
_atom_site_aniso_U_12
Au01 0.0386(2) 0.0212(2) 0.0317(2) -0.00075(18) 0.00654(18) -0.00406(17)
Au02 0.0384(2) 0.0322(2) 0.0390(3) -0.0055(2) 0.0056(2) -0.00541(19)
Au03 0.0451(3) 0.0306(2) 0.0404(3) -0.0042(2) 0.0137(2) -0.00469(19)
Au04 0.0552(3) 0.0214(2) 0.0391(3) -0.00267(19) 0.0070(2) -0.00408(19)
Au05 0.0409(3) 0.0298(2) 0.0448(3) 0.0038(2) 0.0054(2) -0.00155(19)
Au06 0.0466(3) 0.0310(2) 0.0354(3) 0.0042(2) 0.0051(2) -0.0006(2)
Au07 0.0476(3) 0.0368(3) 0.0370(3) -0.0086(2) 0.0092(2) -0.0032(2)
Au08 0.0455(3) 0.0241(2) 0.0541(3) 0.0070(2) 0.0059(2) -0.00639(19)
Au09 0.0564(3) 0.0423(3) 0.0320(3) -0.0010(2) 0.0019(2) 0.0008(2)
Au0A 0.0395(3) 0.0429(3) 0.0539(3) 0.0151(2) 0.0086(2) -0.0050(2)
Fe0B 0.0507(11) 0.0398(10) 0.0494(12) -0.0121(9) 0.0149(9) -0.0103(8)
Fe0C 0.0579(12) 0.0297(9) 0.0465(11) -0.0068(8) 0.0095(9) -0.0025(8)
Fe0D 0.0505(11) 0.0379(10) 0.0525(12) 0.0050(9) 0.0087(9) -0.0039(8)
Fe0E 0.0450(11) 0.0373(10) 0.0559(12) 0.0121(9) 0.0042(9) -0.0043(8)
P00F 0.0377(17) 0.0343(16) 0.0391(18) -0.0043(14) 0.0056(14) -0.0073(13)
P00G 0.0437(18) 0.0325(16) 0.0427(19) -0.0044(14) 0.0138(15) -0.0052(13)
P00H 0.0416(18) 0.0276(15) 0.051(2) 0.0051(15) 0.0080(15) -0.0069(13)
P00I 0.0439(18) 0.0407(18) 0.0365(18) -0.0100(15) 0.0080(14) -0.0040(14)
P00J 0.0347(17) 0.047(2) 0.055(2) 0.0134(17) 0.0093(16) -0.0034(14)
P00K 0.0406(18) 0.0329(17) 0.055(2) 0.0084(16) 0.0014(16) -0.0041(14)
P00L 0.052(2) 0.0296(16) 0.0433(19) 0.0034(15) 0.0079(16) -0.0007(14)
P00M 0.061(2) 0.0219(15) 0.0427(19) -0.0019(14) 0.0086(16) -0.0033(14)
P00N 0.060(2) 0.043(2) 0.0332(18) -0.0006(15) -0.0024(16) -0.0052(16)
Cl00 0.154(5) 0.073(3) 0.095(4) 0.037(3) 0.045(4) 0.026(3)
Cl1 0.150(5) 0.094(4) 0.074(3) 0.022(3) 0.009(3) 0.023(4)
Cl2 0.158(6) 0.085(4) 0.103(4) 0.005(3) 0.030(4) -0.010(4)
C00S 0.042(7) 0.043(7) 0.058(9) 0.010(7) 0.014(6) -0.002(6)
C00T 0.056(9) 0.044(8) 0.049(8) 0.003(7) -0.017(7) -0.002(6)
C00U 0.069(9) 0.024(6) 0.053(8) 0.011(6) 0.014(7) 0.016(6)
C00V 0.032(6) 0.047(8) 0.047(8) -0.004(6) -0.005(6) -0.012(5)
C00W 0.041(7) 0.037(7) 0.042(7) -0.008(6) -0.006(6) -0.015(5)
C00X 0.056(8) 0.036(7) 0.067(10) -0.010(7) 0.012(7) -0.012(6)
C00Y 0.064(8) 0.034(6) 0.023(6) -0.002(5) 0.009(6) -0.014(6)
C00Z 0.059(8) 0.042(7) 0.034(7) 0.003(6) 0.006(6) -0.009(6)
C010 0.044(7) 0.039(7) 0.057(9) 0.006(6) 0.016(7) -0.005(6)
C012 0.055(8) 0.036(7) 0.047(8) 0.011(6) 0.019(7) 0.009(6)
C013 0.038(7) 0.031(6) 0.060(9) -0.007(6) 0.011(6) -0.009(5)
C014 0.043(7) 0.028(6) 0.050(8) 0.006(6) 0.008(6) 0.000(5)
C015 0.040(7) 0.036(7) 0.059(9) 0.006(6) 0.004(6) 0.001(5)
C016 0.053(8) 0.044(8) 0.041(7) 0.007(6) 0.004(6) 0.001(6)
C017 0.043(7) 0.058(9) 0.037(7) 0.000(7) -0.009(6) -0.001(6)
C018 0.044(8) 0.042(8) 0.096(12) -0.008(8) 0.023(8) -0.004(6)
C019 0.055(8) 0.042(7) 0.039(7) -0.007(6) 0.008(6) -0.007(6)
C01A 0.078(11) 0.056(9) 0.042(8) -0.006(7) 0.021(8) -0.007(8)
C01B 0.082(10) 0.024(6) 0.041(8) 0.007(6) 0.007(7) 0.002(6)
C01C 0.073(11) 0.047(9) 0.087(13) -0.005(9) 0.038(10) 0.000(8)
C01D 0.072(10) 0.021(6) 0.071(10) 0.002(7) 0.010(8) -0.006(6)
C01E 0.093(12) 0.022(6) 0.059(9) -0.003(6) 0.035(9) -0.002(7)
C01F 0.048(8) 0.044(8) 0.065(10) 0.009(7) 0.012(7) -0.011(6)
C01G 0.040(7) 0.048(8) 0.052(8) 0.005(7) 0.014(6) -0.010(6)
C01H 0.087(10) 0.015(5) 0.023(6) 0.007(5) -0.008(6) -0.005(6)
C01I 0.044(8) 0.066(10) 0.070(11) -0.009(8) 0.019(7) -0.007(7)
C01K 0.062(8) 0.019(6) 0.042(7) 0.000(5) 0.004(6) -0.007(5)
C01L 0.081(11) 0.044(8) 0.037(8) 0.016(6) -0.007(7) -0.007(7)
C01M 0.064(9) 0.035(7) 0.031(7) -0.003(6) 0.004(6) -0.002(6)
C01N 0.057(9) 0.042(8) 0.049(8) -0.007(7) -0.001(7) -0.006(6)
C01O 0.043(7) 0.031(6) 0.054(8) -0.009(6) 0.015(6) 0.001(5)
C01P 0.047(8) 0.062(9) 0.046(8) 0.001(7) 0.004(7) -0.005(7)
C01Q 0.090(13) 0.052(9) 0.090(13) -0.039(9) 0.048(11) -0.032(9)
C01R 0.026(6) 0.062(9) 0.075(10) 0.022(8) 0.015(7) 0.017(6)
C01S 0.046(7) 0.039(7) 0.033(7) -0.017(6) 0.012(6) -0.010(5)
C01T 0.047(7) 0.047(8) 0.035(7) 0.009(6) 0.004(6) -0.004(6)
C01U 0.064(9) 0.044(8) 0.044(8) 0.001(6) 0.020(7) -0.006(6)
C01V 0.056(9) 0.045(8) 0.060(9) 0.015(7) 0.006(7) 0.001(6)
C01W 0.055(8) 0.065(9) 0.036(7) -0.015(7) 0.012(6) -0.006(7)
C01X 0.058(8) 0.029(7) 0.070(10) 0.017(7) 0.017(7) -0.009(6)
C01Y 0.057(9) 0.050(9) 0.075(11) 0.004(8) 0.024(8) 0.017(7)
C01Z 0.084(11) 0.058(9) 0.027(7) -0.004(7) -0.010(7) -0.007(8)
C020 0.035(6) 0.047(7) 0.039(7) -0.011(6) 0.008(5) -0.005(5)
C021 0.041(7) 0.036(7) 0.059(9) -0.010(6) 0.007(6) 0.005(5)
C022 0.103(12) 0.020(6) 0.042(8) 0.009(6) 0.014(8) 0.003(7)
C023 0.073(10) 0.028(7) 0.068(10) 0.003(7) 0.028(8) 0.004(6)
C024 0.077(10) 0.051(8) 0.031(7) -0.003(6) 0.005(7) -0.005(7)
C025 0.048(8) 0.042(7) 0.057(9) -0.012(7) 0.007(7) -0.017(6)
C026 0.062(9) 0.074(10) 0.029(7) -0.007(7) 0.013(7) -0.014(8)
C027 0.060(8) 0.040(7) 0.039(7) 0.000(6) -0.001(6) 0.005(6)
C028 0.040(7) 0.065(10) 0.053(9) -0.010(8) -0.013(6) -0.011(7)
C029 0.071(9) 0.031(7) 0.048(8) 0.005(6) 0.005(7) 0.009(6)
C02A 0.079(11) 0.032(7) 0.050(9) 0.003(6) -0.011(8) -0.014(7)
C02B 0.048(8) 0.034(7) 0.065(9) 0.009(7) 0.009(7) -0.002(6)
C02C 0.062(9) 0.036(7) 0.059(9) 0.002(7) 0.009(7) -0.001(6)
C02D 0.072(11) 0.070(11) 0.059(10) 0.011(9) 0.000(9) -0.015(9)
C02E 0.052(6) 0.067(7) 0.078(7) 0.001(6) 0.004(6) -0.014(5)
C03S 0.091(15) 0.18(2) 0.108(17) -0.089(17) -0.036(13) 0.079(16)
C26 0.135(12) 0.145(13) 0.146(13) -0.017(9) 0.009(9) 0.010(9)
C051 0.109(8) 0.107(8) 0.114(8) -0.024(7) 0.012(7) -0.006(7)
C42 0.108(7) 0.116(7) 0.123(7) -0.019(6) 0.007(6) -0.012(6)
C37 0.087(6) 0.101(7) 0.112(7) -0.011(6) 0.009(6) -0.017(6)
C02F 0.042(7) 0.051(8) 0.046(8) 0.004(7) 0.003(6) 0.004(6)
C02G 0.047(9) 0.070(11) 0.077(11) -0.002(9) 0.013(8) 0.010(7)
C02H 0.053(9) 0.039(8) 0.083(12) 0.005(8) 0.017(8) -0.008(6)
C02I 0.055(8) 0.024(6) 0.066(9) -0.009(6) 0.020(7) -0.004(5)
C02J 0.072(10) 0.030(7) 0.058(9) 0.004(7) 0.007(8) 0.008(6)
C02K 0.051(8) 0.040(7) 0.050(8) -0.010(6) 0.014(7) -0.008(6)
C02L 0.038(7) 0.070(10) 0.074(11) 0.000(8) 0.027(7) -0.020(7)
C02M 0.056(9) 0.065(10) 0.068(11) -0.004(8) 0.016(8) 0.007(8)
C02N 0.053(9) 0.081(11) 0.041(8) -0.004(8) 0.008(7) 0.006(8)
C02P 0.066(9) 0.035(7) 0.052(8) 0.002(6) 0.029(7) -0.005(6)
C02Q 0.058(9) 0.031(7) 0.081(11) -0.013(7) 0.015(8) -0.010(6)
C02R 0.056(9) 0.056(9) 0.077(11) 0.007(8) 0.022(8) -0.023(7)
C02S 0.040(7) 0.060(9) 0.057(9) 0.017(8) 0.003(7) -0.001(6)
C02T 0.069(10) 0.044(8) 0.070(11) 0.014(8) 0.029(8) 0.008(7)
C02U 0.091(13) 0.060(10) 0.083(12) 0.018(9) 0.043(10) -0.009(9)
C02V 0.080(11) 0.062(10) 0.071(11) 0.004(9) 0.034(9) -0.008(9)
C02W 0.082(11) 0.041(8) 0.055(9) -0.017(7) 0.018(8) 0.009(7)
C02Y 0.040(8) 0.057(9) 0.112(14) 0.034(10) 0.024(9) 0.006(7)
C02Z 0.107(15) 0.067(12) 0.081(14) -0.014(10) 0.021(12) -0.025(11)
C030 0.087(13) 0.080(13) 0.059(11) 0.002(9) -0.005(9) -0.025(10)
C031 0.057(8) 0.035(7) 0.060(9) -0.005(6) 0.016(7) -0.015(6)
C033 0.045(9) 0.111(14) 0.049(9) 0.008(9) 0.006(7) -0.013(9)
C034 0.108(14) 0.036(8) 0.071(11) -0.011(8) 0.040(10) -0.012(8)
C035 0.076(11) 0.070(11) 0.048(9) 0.002(8) 0.012(8) 0.006(9)
C037 0.061(10) 0.095(13) 0.040(8) 0.007(9) 0.011(7) -0.024(9)
C038 0.061(10) 0.060(10) 0.097(14) -0.019(10) 0.021(10) 0.016(8)
C039 0.058(9) 0.064(10) 0.047(8) -0.013(7) -0.001(7) -0.009(7)
C03A 0.055(10) 0.054(10) 0.087(13) 0.026(9) -0.028(9) -0.021(7)
C03B 0.088(12) 0.030(8) 0.113(15) 0.014(9) 0.027(11) -0.005(8)
C03C 0.084(11) 0.032(7) 0.062(9) -0.003(7) 0.042(8) 0.003(7)
C03D 0.054(10) 0.073(12) 0.126(17) -0.041(12) 0.037(11) -0.038(9)
C03E 0.058(10) 0.071(11) 0.061(10) 0.002(9) -0.003(8) 0.012(8)
C03F 0.039(8) 0.069(11) 0.097(13) 0.015(10) -0.009(8) -0.011(7)
C03G 0.134(17) 0.030(8) 0.053(10) 0.001(7) 0.029(11) -0.018(9)
C03H 0.087(12) 0.063(11) 0.060(10) -0.003(9) -0.033(9) -0.010(9)
C03I 0.078(12) 0.049(9) 0.116(17) 0.011(10) 0.045(12) -0.004(8)
C03K 0.070(9) 0.020(6) 0.070(10) -0.010(6) 0.006(8) -0.019(6)
C03L 0.090(12) 0.082(12) 0.041(9) 0.019(9) 0.017(8) 0.016(10)
C03M 0.042(8) 0.077(11) 0.085(12) 0.011(10) 0.020(8) 0.005(7)
C03N 0.064(10) 0.048(9) 0.082(12) 0.012(9) -0.025(9) 0.003(8)
C03O 0.088(13) 0.094(14) 0.046(10) 0.025(10) 0.016(9) 0.026(11)
C03Q 0.053(8) 0.034(7) 0.083(11) 0.015(7) 0.020(8) 0.003(6)
C03R 0.042(7) 0.050(8) 0.078(11) 0.031(8) 0.023(7) 0.016(6)
C03T 0.127(15) 0.026(7) 0.060(10) 0.003(7) 0.043(10) -0.001(8)
C03U 0.042(8) 0.045(8) 0.088(12) -0.001(8) 0.020(8) -0.001(6)
C03V 0.116(15) 0.061(10) 0.027(7) -0.004(7) 0.010(9) 0.023(10)
C03W 0.060(9) 0.035(8) 0.094(13) 0.005(8) 0.004(9) 0.006(7)
C03X 0.032(7) 0.066(10) 0.057(9) 0.001(8) -0.004(6) -0.014(6)
C03Y 0.068(11) 0.048(9) 0.118(16) 0.007(10) 0.044(12) 0.012(8)
C040 0.063(10) 0.045(8) 0.070(10) -0.011(8) 0.004(8) -0.027(7)
C041 0.045(8) 0.048(9) 0.122(15) 0.023(9) 0.038(9) 0.008(7)
C042 0.042(8) 0.074(11) 0.083(12) -0.001(9) 0.015(8) 0.008(7)
C043 0.108(14) 0.069(11) 0.037(8) 0.010(8) 0.015(9) 0.024(10)
C044 0.067(10) 0.069(10) 0.051(9) -0.007(8) 0.024(8) -0.006(8)
C045 0.070(10) 0.041(8) 0.068(10) -0.006(7) 0.018(8) -0.001(7)
C046 0.071(11) 0.058(10) 0.082(12) 0.016(9) 0.007(9) 0.012(8)
C047 0.059(10) 0.074(11) 0.064(11) 0.007(9) -0.022(8) 0.015(8)
C048 0.066(11) 0.084(13) 0.098(14) 0.056(11) -0.013(10) -0.022(10)
C049 0.080(11) 0.037(8) 0.086(12) 0.026(8) 0.025(9) 0.011(7)
C04A 0.068(10) 0.060(10) 0.060(10) -0.011(8) -0.008(8) 0.000(8)
C04B 0.125(15) 0.042(9) 0.055(10) 0.009(8) 0.022(10) -0.016(9)
C04C 0.074(11) 0.042(8) 0.071(11) 0.012(8) 0.013(9) 0.010(7)
C04D 0.093(12) 0.033(7) 0.057(10) -0.015(7) -0.003(9) -0.009(7)
C04E 0.072(12) 0.085(13) 0.068(12) 0.013(10) 0.015(10) -0.034(10)
C04F 0.124(16) 0.056(10) 0.060(11) -0.023(9) 0.032(11) -0.030(11)
C04G 0.097(13) 0.050(9) 0.065(11) 0.026(8) 0.038(10) 0.008(8)
C04H 0.080(13) 0.084(13) 0.088(14) -0.026(11) 0.019(11) -0.039(11)
C04J 0.063(11) 0.100(15) 0.105(16) 0.038(12) 0.032(11) 0.016(10)
C04L 0.047(9) 0.073(11) 0.078(12) 0.014(9) 0.000(8) -0.004(8)
C04M 0.048(9) 0.094(14) 0.091(14) 0.004(11) -0.002(9) -0.033(9)
C04N 0.066(11) 0.054(10) 0.129(17) 0.026(11) 0.038(11) 0.001(8)
C04O 0.068(11) 0.099(15) 0.067(12) -0.025(11) 0.018(9) 0.017(10)
C04Q 0.114(15) 0.059(10) 0.032(8) 0.002(7) 0.020(9) -0.022(9)
C04R 0.121(17) 0.038(9) 0.118(18) -0.009(11) 0.020(14) 0.017(10)
C04T 0.082(13) 0.083(13) 0.053(10) 0.030(9) -0.016(9) 0.003(10)
C04U 0.039(9) 0.101(15) 0.115(17) 0.004(13) 0.003(10) -0.019(9)
C04V 0.070(11) 0.085(13) 0.074(12) 0.040(10) -0.006(9) -0.011(9)
C04W 0.069(12) 0.073(12) 0.113(17) -0.019(12) 0.018(12) -0.004(10)
C04X 0.055(10) 0.108(16) 0.079(13) -0.008(12) 0.016(9) -0.039(10)
C04Y 0.100(15) 0.104(16) 0.053(11) 0.002(11) 0.002(10) 0.012(12)
C050 0.063(12) 0.104(16) 0.095(15) 0.006(13) -0.014(11) -0.002(11)
C052 0.105(16) 0.093(15) 0.056(11) 0.016(10) -0.038(11) 0.008(12)
C053 0.068(11) 0.060(10) 0.101(14) 0.019(10) 0.036(10) 0.010(8)
C054 0.120(15) 0.060(10) 0.042(9) -0.016(8) -0.014(9) 0.021(10)
C16 0.033(9) 0.139(19) 0.097(15) 0.012(14) 0.010(9) 0.002(10)
C19 0.14(2) 0.105(16) 0.049(11) 0.008(11) 0.001(12) 0.054(15)
C0AA 0.16(2) 0.089(15) 0.068(13) 0.017(11) 0.021(14) 0.028(15)
C41 0.079(17) 0.11(2) 0.29(5) -0.07(3) 0.04(2) -0.042(15)
C33 0.12(2) 0.102(19) 0.22(3) -0.02(2) 0.07(2) -0.047(16)
C032 0.087(12) 0.058(10) 0.069(11) -0.009(9) 0.017(10) -0.012(9)
C03J 0.070(10) 0.047(9) 0.074(11) -0.002(8) -0.002(9) -0.004(7)
C04I 0.074(11) 0.055(10) 0.084(12) -0.016(9) -0.027(10) -0.014(8)
C23 0.073(14) 0.068(14) 0.26(4) -0.038(18) -0.028(18) -0.019(11)

loop_
_atom_type_symbol
_atom_type_description
_atom_type_scat_dispersion_real
_atom_type_scat_dispersion_imag
_atom_type_scat_source
Au Au -2.0133 8.8022 'International Tables Vol C Tables 4.2.6.8 and 6.1.1.4'
C C 0.0033 0.0016 'International Tables Vol C Tables 4.2.6.8 and 6.1.1.4'
Cl Cl 0.1484 0.1585 'International Tables Vol C Tables 4.2.6.8 and 6.1.1.4'
Fe Fe 0.3463 0.8444 'International Tables Vol C Tables 4.2.6.8 and 6.1.1.4'
H H 0.0000 0.0000 'International Tables Vol C Tables 4.2.6.8 and 6.1.1.4'
P P 0.1023 0.0942 'International Tables Vol C Tables 4.2.6.8 and 6.1.1.4'

loop_
_geom_angle_atom_site_label_1
_geom_angle_atom_site_label_2
_geom_angle_atom_site_label_3
_geom_angle
_geom_angle_site_symmetry_1
_geom_angle_site_symmetry_3
_geom_angle_publ_flag
Au02 Au01 Au05 121.98(2) . . ?
Au03 Au01 Au02 68.708(19) . . ?
Au03 Au01 Au04 69.580(18) . . ?
Au03 Au01 Au05 126.87(2) . . ?
Au03 Au01 Au06 101.24(2) . . ?
Au03 Au01 Au07 135.42(2) . . ?
Au03 Au01 Au08 71.491(19) . . ?
Au03 Au01 Au09 71.51(2) . . ?
Au03 Au01 Au0A 151.16(2) . . ?
Au04 Au01 Au02 115.62(2) . . ?
Au04 Au01 Au05 122.12(2) . . ?
Au06 Au01 Au02 72.714(19) . . ?
Au06 Au01 Au04 70.047(19) . . ?
Au06 Au01 Au05 131.88(2) . . ?
Au07 Au01 Au02 68.252(19) . . ?
Au07 Au01 Au04 142.35(2) . . ?
Au07 Au01 Au05 70.080(19) . . ?
Au07 Au01 Au06 76.50(2) . . ?
Au07 Au01 Au08 82.07(2) . . ?
Au07 Au01 Au09 136.17(2) . . ?
Au08 Au01 Au02 67.782(18) . . ?
Au08 Au01 Au04 135.25(2) . . ?
Au08 Au01 Au05 68.095(18) . . ?
Au08 Au01 Au06 139.76(2) . . ?
Au09 Au01 Au02 132.75(2) . . ?
Au09 Au01 Au04 71.203(19) . . ?
Au09 Au01 Au05 66.581(19) . . ?
Au09 Au01 Au06 140.55(2) . . ?
Au09 Au01 Au08 76.27(2) . . ?
Au0A Au01 Au02 128.64(2) . . ?
Au0A Au01 Au04 81.62(2) . . ?
Au0A Au01 Au05 67.730(19) . . ?
Au0A Au01 Au06 69.028(19) . . ?
Au0A Au01 Au07 70.48(2) . . ?
Au0A Au01 Au08 133.67(2) . . ?
Au0A Au01 Au09 98.32(2) . . ?
Au01 Au02 Au03 54.536(16) . . ?
Au01 Au02 Au06 52.980(15) . . ?
Au01 Au02 Au07 54.842(16) . . ?
Au01 Au02 Au08 55.296(16) . . ?
Au03 Au02 Au06 82.648(17) . . ?
Au07 Au02 Au03 108.51(2) . . ?
Au07 Au02 Au06 64.058(16) . . ?
Au08 Au02 Au03 61.955(17) . . ?
Au08 Au02 Au06 107.905(19) . . ?
Au08 Au02 Au07 70.965(18) . . ?
P00F Au02 Au01 176.49(8) . . ?
P00F Au02 Au03 128.65(8) . . ?
P00F Au02 Au06 127.22(8) . . ?
P00F Au02 Au07 121.73(8) . . ?
P00F Au02 Au08 123.88(8) . . ?
Au01 Au03 Au02 56.757(17) . . ?
Au01 Au03 Au04 55.836(16) . . ?
Au01 Au03 Au08 54.551(16) . . ?
Au01 Au03 Au09 54.460(17) . . ?
Au02 Au03 Au04 97.776(19) . . ?
Au02 Au03 Au08 58.625(16) . . ?
Au02 Au03 Au09 107.024(19) . . ?
Au04 Au03 Au08 107.28(2) . . ?
Au04 Au03 Au09 60.876(17) . . ?
Au09 Au03 Au08 64.034(17) . . ?
P00G Au03 Au01 171.49(9) . . ?
P00G Au03 Au02 121.15(9) . . ?
P00G Au03 Au04 118.63(8) . . ?
P00G Au03 Au08 132.77(8) . . ?
P00G Au03 Au09 130.43(9) . . ?
Au01 Au04 Au03 54.584(16) . . ?
Au01 Au04 Au06 54.743(16) . . ?
Au01 Au04 Au09 54.009(17) . . ?
Au03 Au04 Au06 84.417(18) . . ?
Au03 Au04 Au09 60.484(17) . . ?
Au06 Au04 Au09 108.406(19) . . ?
P00M Au04 Au01 172.79(9) . . ?
P00M Au04 Au03 120.81(9) . . ?
P00M Au04 Au06 121.30(9) . . ?
P00M Au04 Au09 130.28(9) . . ?
Au01 Au05 Au07 53.937(16) . . ?
Au01 Au05 Au08 55.118(16) . . ?
Au01 Au05 Au09 55.763(17) . . ?
Au01 Au05 Au0A 55.056(16) . . ?
Au08 Au05 Au07 69.825(18) . . ?
Au09 Au05 Au07 109.42(2) . . ?
Au09 Au05 Au08 66.879(18) . . ?
Au09 Au05 Au0A 85.03(2) . . ?
Au0A Au05 Au07 60.438(17) . . ?
Au0A Au05 Au08 108.90(2) . . ?
P00K Au05 Au01 172.06(10) . . ?
P00K Au05 Au07 133.15(10) . . ?
P00K Au05 Au08 121.28(8) . . ?
P00K Au05 Au09 116.68(10) . . ?
P00K Au05 Au0A 129.68(8) . . ?
Au01 Au06 Au02 54.306(16) . . ?
Au01 Au06 Au04 55.210(16) . . ?
Au01 Au06 Au07 51.481(16) . . ?
Au01 Au06 Au0A 55.169(16) . . ?
Au02 Au06 Au07 55.286(15) . . ?
Au04 Au06 Au02 93.659(18) . . ?
Au04 Au06 Au07 104.905(18) . . ?
Au0A Au06 Au02 102.306(19) . . ?
Au0A Au06 Au04 69.875(18) . . ?
Au0A Au06 Au07 57.792(16) . . ?
P00L Au06 Au01 171.68(9) . . ?
P00L Au06 Au02 133.00(9) . . ?
P00L Au06 Au04 117.27(9) . . ?
P00L Au06 Au07 134.23(9) . . ?
P00L Au06 Au0A 120.62(9) . . ?
Au01 Au07 Au02 56.906(16) . . ?
Au01 Au07 Au05 55.983(17) . . ?
Au01 Au07 Au06 52.017(15) . . ?
Au01 Au07 Au0A 54.752(17) . . ?
Au02 Au07 Au05 102.48(2) . . ?
Au02 Au07 Au06 60.656(15) . . ?
Au02 Au07 Au0A 105.64(2) . . ?
Au05 Au07 Au06 100.930(18) . . ?
Au0A Au07 Au05 58.306(16) . . ?
Au0A Au07 Au06 56.512(16) . . ?
P00I Au07 Au01 172.41(9) . . ?
P00I Au07 Au02 118.62(9) . . ?
P00I Au07 Au05 131.34(9) . . ?
P00I Au07 Au06 120.84(9) . . ?
P00I Au07 Au0A 125.28(9) . . ?
Au01 Au08 Au02 56.922(16) . . ?
Au01 Au08 Au03 53.958(16) . . ?
Au01 Au08 Au05 56.787(16) . . ?
Au01 Au08 Au09 51.791(16) . . ?
Au02 Au08 Au03 59.420(16) . . ?
Au02 Au08 Au05 104.39(2) . . ?
Au02 Au08 Au09 103.006(19) . . ?
Au03 Au08 Au09 57.949(17) . . ?
Au05 Au08 Au03 103.303(19) . . ?
Au05 Au08 Au09 55.658(16) . . ?
P00H Au08 Au01 174.26(9) . . ?
P00H Au08 Au02 124.53(9) . . ?
P00H Au08 Au03 131.78(9) . . ?
P00H Au08 Au05 118.45(9) . . ?
P00H Au08 Au09 129.46(9) . . ?
Au01 Au09 Au03 54.027(16) . . ?
Au01 Au09 Au04 54.788(16) . . ?
Au01 Au09 Au05 57.656(17) . . ?
Au01 Au09 Au08 51.937(15) . . ?
Au03 Au09 Au04 58.640(16) . . ?
Au03 Au09 Au08 58.017(16) . . ?
Au04 Au09 Au08 101.23(2) . . ?
Au05 Au09 Au03 104.84(2) . . ?
Au05 Au09 Au04 102.46(2) . . ?
Au05 Au09 Au08 57.463(16) . . ?
P00N Au09 Au01 176.78(9) . . ?
P00N Au09 Au03 126.67(10) . . ?
P00N Au09 Au04 122.40(9) . . ?
P00N Au09 Au05 123.38(10) . . ?
P00N Au09 Au08 131.28(9) . . ?
Au01 Au0A Au05 57.214(17) . . ?
Au01 Au0A Au06 55.803(17) . . ?
Au01 Au0A Au07 54.771(17) . . ?
Au05 Au0A Au06 110.00(2) . . ?
Au05 Au0A Au07 61.256(18) . . ?
Au06 Au0A Au07 65.697(17) . . ?
P00J Au0A Au01 175.82(10) . . ?
P00J Au0A Au05 125.96(9) . . ?
P00J Au0A Au06 122.11(9) . . ?
P00J Au0A Au07 128.56(10) . . ?
C00S Fe0B C01E 39.7(5) . . ?
C00S Fe0B C01P 152.2(6) . . ?
C00W Fe0B C00S 41.2(5) . . ?
C00W Fe0B C00Z 132.2(5) . . ?
C00W Fe0B C01E 68.8(5) . . ?
C00W Fe0B C01P 116.5(6) . . ?
C00W Fe0B C01Q 69.7(5) . . ?
C00W Fe0B C02P 109.5(5) . . ?
C00Z Fe0B C00S 111.9(5) . . ?
C00Z Fe0B C01E 118.6(6) . . ?
C00Z Fe0B C01P 68.7(5) . . ?
C01P Fe0B C01E 165.7(6) . . ?
C01Q Fe0B C00S 67.3(7) . . ?
C01Q Fe0B C00Z 148.1(6) . . ?
C01Q Fe0B C01E 39.6(7) . . ?
C01Q Fe0B C01P 127.7(7) . . ?
C01S Fe0B C00S 132.1(5) . . ?
C01S Fe0B C00W 172.2(5) . . ?
C01S Fe0B C00Z 42.2(5) . . ?
C01S Fe0B C01E 108.2(5) . . ?
C01S Fe0B C01P 68.2(5) . . ?
C01S Fe0B C01Q 112.9(5) . . ?
C01S Fe0B C02P 69.7(5) . . ?
C028 Fe0B C00S 167.7(6) . . ?
C028 Fe0B C00W 147.1(5) . . ?
C028 Fe0B C00Z 69.2(5) . . ?
C028 Fe0B C01E 128.4(6) . . ?
C028 Fe0B C01P 40.1(6) . . ?
C028 Fe0B C01Q 105.0(7) . . ?
C028 Fe0B C01S 40.4(5) . . ?
C028 Fe0B C02P 68.3(6) . . ?
C02L Fe0B C00S 66.8(6) . . ?
C02L Fe0B C00W 39.9(5) . . ?
C02L Fe0B C00Z 169.6(6) . . ?
C02L Fe0B C01E 67.5(7) . . ?
C02L Fe0B C01P 107.4(6) . . ?
C02L Fe0B C01Q 41.9(6) . . ?
C02L Fe0B C01S 146.5(6) . . ?
C02L Fe0B C028 114.5(6) . . ?
C02L Fe0B C02P 129.5(6) . . ?
C02P Fe0B C00S 121.2(6) . . ?
C02P Fe0B C00Z 41.5(5) . . ?
C02P Fe0B C01E 153.0(7) . . ?
C02P Fe0B C01P 40.2(5) . . ?
C02P Fe0B C01Q 167.1(8) . . ?
C00Y Fe0C C012 41.0(5) . . ?
C00Y Fe0C C01H 107.8(5) . . ?
C00Y Fe0C C02A 40.4(5) . . ?
C00Y Fe0C C02I 131.0(5) . . ?
C00Y Fe0C C034 68.5(6) . . ?
C00Y Fe0C C039 149.8(5) . . ?
C00Y Fe0C C03C 70.0(6) . . ?
C00Y Fe0C C045 168.3(5) . . ?
C012 Fe0C C01H 131.3(5) . . ?
C012 Fe0C C034 67.6(5) . . ?
C012 Fe0C C03C 41.5(5) . . ?
C012 Fe0C C045 149.4(6) . . ?
C01H Fe0C C034 148.3(6) . . ?
C01H Fe0C C03C 170.9(5) . . ?
C01H Fe0C C045 68.6(5) . . ?
C01M Fe0C C00Y 117.7(5) . . ?
C01M Fe0C C012 110.6(5) . . ?
C01M Fe0C C01H 40.9(5) . . ?
C01M Fe0C C02A 150.0(6) . . ?
C01M Fe0C C02I 67.9(5) . . ?
C01M Fe0C C034 169.1(7) . . ?
C01M Fe0C C039 41.1(5) . . ?
C01M Fe0C C03C 131.6(6) . . ?
C01M Fe0C C045 67.4(6) . . ?
C02A Fe0C C012 67.5(5) . . ?
C02A Fe0C C01H 116.2(6) . . ?
C02A Fe0C C034 40.4(6) . . ?
C02A Fe0C C03C 68.2(6) . . ?
C02A Fe0C C045 130.2(6) . . ?
C02I Fe0C C012 171.0(5) . . ?
C02I Fe0C C01H 41.7(5) . . ?
C02I Fe0C C02A 109.0(6) . . ?
C02I Fe0C C034 115.6(6) . . ?
C02I Fe0C C039 68.4(6) . . ?
C02I Fe0C C03C 146.1(5) . . ?
C02I Fe0C C045 39.2(5) . . ?
C034 Fe0C C03C 40.0(6) . . ?
C034 Fe0C C045 108.3(6) . . ?
C039 Fe0C C012 116.8(6) . . ?
C039 Fe0C C01H 70.2(6) . . ?
C039 Fe0C C02A 168.0(6) . . ?
C039 Fe0C C034 129.2(7) . . ?
C039 Fe0C C03C 107.0(7) . . ?
C039 Fe0C C045 40.7(6) . . ?
C03C Fe0C C045 115.3(6) . . ?
C00T Fe0D C02T 168.0(6) . . ?
C00T Fe0D C035 120.0(6) . . ?
C018 Fe0D C00T 41.0(6) . . ?
C018 Fe0D C02T 128.0(7) . . ?
C018 Fe0D C035 154.5(6) . . ?
C01R Fe0D C00T 131.1(5) . . ?
C01R Fe0D C018 110.1(6) . . ?
C01R Fe0D C01T 40.2(6) . . ?
C01R Fe0D C02T 41.1(5) . . ?
C01R Fe0D C035 67.6(6) . . ?
C01R Fe0D C03I 148.6(7) . . ?
C01R Fe0D C04G 68.1(6) . . ?
C01T Fe0D C00T 111.2(5) . . ?
C01T Fe0D C018 121.1(5) . . ?
C01T Fe0D C02T 68.7(6) . . ?
C01T Fe0D C035 40.4(5) . . ?
C01T Fe0D C03I 167.5(7) . . ?
C01T Fe0D C04G 69.1(6) . . ?
C02T Fe0D C035 68.2(7) . . ?
C02Y Fe0D C00T 41.2(5) . . ?
C02Y Fe0D C018 68.6(7) . . ?
C02Y Fe0D C01R 169.6(6) . . ?
C02Y Fe0D C01T 130.9(6) . . ?
C02Y Fe0D C02T 147.9(6) . . ?
C02Y Fe0D C035 108.8(7) . . ?
C02Y Fe0D C03D 68.3(8) . . ?
C02Y Fe0D C03I 41.3(7) . . ?
C02Y Fe0D C04G 116.2(7) . . ?
C03D Fe0D C00T 69.1(6) . . ?
C03D Fe0D C018 40.9(6) . . ?
C03D Fe0D C01R 118.0(8) . . ?
C03D Fe0D C01T 153.0(8) . . ?
C03D Fe0D C02T 105.3(7) . . ?
C03D Fe0D C035 163.7(7) . . ?
C03D Fe0D C03I 39.5(7) . . ?
C03D Fe0D C04G 124.1(7) . . ?
C03I Fe0D C00T 69.3(6) . . ?
C03I Fe0D C018 67.9(7) . . ?
C03I Fe0D C02T 113.6(6) . . ?
C03I Fe0D C035 127.9(8) . . ?
C04G Fe0D C00T 152.1(7) . . ?
C04G Fe0D C018 163.3(7) . . ?
C04G Fe0D C02T 39.8(6) . . ?
C04G Fe0D C035 41.6(6) . . ?
C04G Fe0D C03I 104.5(7) . . ?
C015 Fe0E C017 41.4(5) . . ?
C015 Fe0E C01O 130.6(5) . . ?
C015 Fe0E C023 115.2(6) . . ?
C015 Fe0E C037 69.3(6) . . ?
C015 Fe0E C03Q 172.2(5) . . ?
C015 Fe0E C03W 147.2(6) . . ?
C015 Fe0E C048 68.3(6) . . ?
C015 Fe0E C04L 42.2(6) . . ?
C017 Fe0E C01O 109.4(5) . . ?
C017 Fe0E C023 149.2(5) . . ?
C017 Fe0E C037 40.3(6) . . ?
C017 Fe0E C03Q 132.6(6) . . ?
C017 Fe0E C03W 170.1(6) . . ?
C017 Fe0E C048 67.0(7) . . ?
C017 Fe0E C04L 69.5(6) . . ?
C01B Fe0E C015 107.7(6) . . ?
C01B Fe0E C017 117.1(5) . . ?
C01B Fe0E C01O 40.7(5) . . ?
C01B Fe0E C023 40.7(5) . . ?
C01B Fe0E C037 149.3(7) . . ?
C01B Fe0E C03Q 69.5(6) . . ?
C01B Fe0E C03W 68.2(6) . . ?
C01B Fe0E C048 169.5(7) . . ?
C01B Fe0E C04L 130.4(6) . . ?
C01O Fe0E C023 68.4(5) . . ?
C01O Fe0E C037 117.0(6) . . ?
C01O Fe0E C03W 68.6(5) . . ?
C01O Fe0E C048 149.1(6) . . ?
C01O Fe0E C04L 170.2(6) . . ?
C023 Fe0E C037 169.1(6) . . ?
C023 Fe0E C03W 40.1(6) . . ?
C023 Fe0E C04L 107.2(7) . . ?
C03Q Fe0E C01O 42.6(5) . . ?
C03Q Fe0E C023 67.8(6) . . ?
C03Q Fe0E C037 109.1(6) . . ?
C03Q Fe0E C03W 39.4(6) . . ?
C03Q Fe0E C048 115.7(6) . . ?
C03Q Fe0E C04L 145.1(6) . . ?
C03W Fe0E C037 131.1(7) . . ?
C03W Fe0E C04L 114.2(7) . . ?
C048 Fe0E C023 131.0(8) . . ?
C048 Fe0E C037 39.8(7) . . ?
C048 Fe0E C03W 109.5(7) . . ?
C048 Fe0E C04L 40.2(6) . . ?
C04L Fe0E C037 68.9(7) . . ?
C00W P00F Au02 113.1(4) . . ?
C00W P00F C021 103.8(6) . . ?
C020 P00F Au02 113.3(4) . . ?
C020 P00F C00W 104.1(6) . . ?
C020 P00F C021 104.5(6) . . ?
C021 P00F Au02 116.8(5) . . ?
C010 P00G Au03 114.9(4) . . ?
C010 P00G C012 105.2(6) . . ?
C012 P00G Au03 113.6(4) . . ?
C02B P00G Au03 113.3(5) . . ?
C02B P00G C010 103.4(6) . . ?
C02B P00G C012 105.5(6) . . ?
C00U P00H Au08 116.1(4) . . ?
C013 P00H Au08 114.6(4) . . ?
C013 P00H C00U 105.2(6) . . ?
C01O P00H Au08 112.1(4) . . ?
C01O P00H C00U 106.2(6) . . ?
C01O P00H C013 101.3(6) . . ?
C00Z P00I Au07 113.7(5) . . ?
C00Z P00I C01U 103.9(6) . . ?
C00Z P00I C02K 104.7(6) . . ?
C01U P00I Au07 117.6(5) . . ?
C02K P00I Au07 112.4(4) . . ?
C02K P00I C01U 103.1(6) . . ?
C016 P00J Au0A 117.2(4) . . ?
C01R P00J Au0A 113.0(4) . . ?
C01R P00J C016 101.4(6) . . ?
C02E P00J Au0A 114.4(4) . . ?
C02E P00J C016 102.9(6) . . ?
C02E P00J C01R 106.5(7) . . ?
C00V P00K Au05 114.5(4) . . ?
C00V P00K C01G 106.1(6) . . ?
C015 P00K Au05 113.0(4) . . ?
C015 P00K C00V 104.4(6) . . ?
C015 P00K C01G 103.5(6) . . ?
C01G P00K Au05 114.2(5) . . ?
C00T P00L Au06 112.3(5) . . ?
C00T P00L C01N 102.2(6) . . ?
C00T P00L C02F 102.2(6) . . ?
C01N P00L Au06 114.4(5) . . ?
C01N P00L C02F 103.3(6) . . ?
C02F P00L Au06 120.3(5) . . ?
C014 P00M Au04 119.1(4) . . ?
C014 P00M C01K 101.3(6) . . ?
C01H P00M Au04 111.0(4) . . ?
C01H P00M C014 105.5(6) . . ?
C01H P00M C01K 101.2(6) . . ?
C01K P00M Au04 116.6(4) . . ?
C01L P00N Au09 107.4(5) . . ?
C01Z P00N Au09 123.0(5) . . ?
C01Z P00N C01L 104.0(7) . . ?
C03J P00N Au09 114.0(4) . . ?
C03J P00N C01L 107.9(6) . . ?
C03J P00N C01Z 99.4(6) . . ?
Fe0B C00S H00S 126.7 . . ?
C00W C00S Fe0B 68.8(8) . . ?
C00W C00S H00S 125.1 . . ?
C01E C00S Fe0B 71.0(8) . . ?
C01E C00S H00S 125.1 . . ?
C01E C00S C00W 109.9(13) . . ?
P00L C00T Fe0D 131.1(8) . . ?
C018 C00T Fe0D 69.3(8) . . ?
C018 C00T P00L 123.7(11) . . ?
C02Y C00T Fe0D 68.1(8) . . ?
C02Y C00T P00L 130.1(11) . . ?
C02Y C00T C018 106.0(13) . . ?
C01X C00U P00H 122.0(11) . . ?
C01X C00U C02H 119.7(14) . . ?
C02H C00U P00H 118.3(11) . . ?
C01C C00V P00K 117.9(11) . . ?
C01C C00V C02S 115.1(13) . . ?
C02S C00V P00K 126.9(11) . . ?
P00F C00W Fe0B 125.9(6) . . ?
C00S C00W Fe0B 70.0(8) . . ?
C00S C00W P00F 123.0(10) . . ?
C02L C00W Fe0B 69.4(8) . . ?
C02L C00W P00F 131.9(11) . . ?
C02L C00W C00S 105.1(12) . . ?
C014 C00X H00X 119.0 . . ?
C03H C00X H00X 119.0 . . ?
C03H C00X C014 121.9(13) . . ?
Fe0C C00Y H00Y 125.0 . . ?
C012 C00Y Fe0C 69.7(7) . . ?
C012 C00Y H00Y 126.9 . . ?
C02A C00Y Fe0C 69.9(8) . . ?
C02A C00Y H00Y 126.9 . . ?
C02A C00Y C012 106.2(12) . . ?
P00I C00Z Fe0B 127.9(7) . . ?
C01S C00Z Fe0B 68.7(7) . . ?
C01S C00Z P00I 128.5(11) . . ?
C02P C00Z Fe0B 69.2(7) . . ?
C02P C00Z P00I 125.3(10) . . ?
C02P C00Z C01S 106.2(12) . . ?
C01I C010 P00G 121.5(11) . . ?
C01I C010 C01Y 117.0(13) . . ?
C01Y C010 P00G 121.3(11) . . ?
P00G C012 Fe0C 123.8(7) . . ?
C00Y C012 Fe0C 69.2(7) . . ?
C00Y C012 P00G 123.3(10) . . ?
C00Y C012 C03C 109.1(12) . . ?
C03C C012 Fe0C 69.6(7) . . ?
C03C C012 P00G 127.5(11) . . ?
C01F C013 P00H 123.6(10) . . ?
C01F C013 C02Q 117.8(12) . . ?
C02Q C013 P00H 118.6(10) . . ?
C00X C014 P00M 120.9(10) . . ?
C00X C014 C029 118.9(12) . . ?
C029 C014 P00M 120.2(10) . . ?
P00K C015 Fe0E 125.8(8) . . ?
C017 C015 Fe0E 70.1(7) . . ?
C017 C015 P00K 122.9(10) . . ?
C017 C015 C04L 107.4(12) . . ?
C04L C015 Fe0E 70.8(8) . . ?
C04L C015 P00K 129.6(11) . . ?
C03M C016 P00J 122.4(11) . . ?
C03M C016 C03R 119.0(14) . . ?
C03R C016 P00J 118.6(10) . . ?
Fe0E C017 H017 126.3 . . ?
C015 C017 Fe0E 68.5(8) . . ?
C015 C017 H017 125.2 . . ?
C037 C017 Fe0E 71.5(9) . . ?
C037 C017 C015 109.5(13) . . ?
C037 C017 H017 125.2 . . ?
Fe0D C018 H018 127.0 . . ?
C00T C018 Fe0D 69.7(9) . . ?
C00T C018 H018 126.0 . . ?
C03D C018 Fe0D 68.9(9) . . ?
C03D C018 C00T 108.0(16) . . ?
C03D C018 H018 126.0 . . ?
C02B C019 H019 118.3 . . ?
C03E C019 H019 118.3 . . ?
C03E C019 C02B 123.4(14) . . ?
C01L C01A H01A 120.3 . . ?
C02D C01A H01A 120.3 . . ?
C02D C01A C01L 119.3(15) . . ?
Fe0E C01B H01B 123.2 . . ?
C01O C01B Fe0E 71.6(8) . . ?
C01O C01B H01B 125.1 . . ?
C01O C01B C023 109.8(11) . . ?
C023 C01B Fe0E 71.8(9) . . ?
C023 C01B H01B 125.1 . . ?
C00V C01C H01C 119.0 . . ?
C00V C01C C02G 122.0(15) . . ?
C02G C01C H01C 119.0 . . ?
C020 C01D H01D 120.4 . . ?
C04N C01D H01D 120.4 . . ?
C04N C01D C020 119.3(15) . . ?
Fe0B C01E H01E 127.5 . . ?
C00S C01E Fe0B 69.3(7) . . ?
C00S C01E H01E 125.8 . . ?
C01Q C01E Fe0B 68.9(9) . . ?
C01Q C01E C00S 108.4(13) . . ?
C01Q C01E H01E 125.8 . . ?
C013 C01F H01F 119.4 . . ?
C013 C01F C040 121.2(14) . . ?
C040 C01F H01F 119.4 . . ?
C02R C01G P00K 116.9(11) . . ?
C03F C01G P00K 124.0(11) . . ?
C03F C01G C02R 119.1(13) . . ?
P00M C01H Fe0C 126.8(6) . . ?
C01M C01H Fe0C 68.3(7) . . ?
C01M C01H P00M 125.1(10) . . ?
C01M C01H C02I 103.8(12) . . ?
C02I C01H Fe0C 68.7(7) . . ?
C02I C01H P00M 131.1(10) . . ?
C010 C01I H01I 118.2 . . ?
C010 C01I C03B 123.6(15) . . ?
C03B C01I H01I 118.2 . . ?
C022 C01K P00M 120.9(10) . . ?
C022 C01K C03K 119.9(12) . . ?
C03K C01K P00M 119.2(10) . . ?
C01A C01L P00N 116.4(11) . . ?
C01A C01L C024 121.9(15) . . ?
C024 C01L P00N 121.7(12) . . ?
Fe0C C01M H01M 126.3 . . ?
C01H C01M Fe0C 70.8(7) . . ?
C01H C01M H01M 124.3 . . ?
C01H C01M C039 111.4(12) . . ?
C039 C01M Fe0C 70.3(8) . . ?
C039 C01M H01M 124.3 . . ?
C02C C01N P00L 117.7(11) . . ?
C049 C01N P00L 124.2(12) . . ?
C049 C01N C02C 117.9(14) . . ?
P00H C01O Fe0E 127.8(7) . . ?
C01B C01O Fe0E 67.7(8) . . ?
C01B C01O P00H 126.2(10) . . ?
C01B C01O C03Q 105.3(11) . . ?
C03Q C01O Fe0E 68.3(8) . . ?
C03Q C01O P00H 128.5(10) . . ?
Fe0B C01P H01P 128.6 . . ?
C028 C01P Fe0B 68.3(9) . . ?
C028 C01P H01P 125.9 . . ?
C028 C01P C02P 108.1(13) . . ?
C02P C01P Fe0B 68.8(8) . . ?
C02P C01P H01P 125.9 . . ?
Fe0B C01Q H01Q 124.8 . . ?
C01E C01Q Fe0B 71.5(8) . . ?
C01E C01Q H01Q 126.9 . . ?
C01E C01Q C02L 106.1(14) . . ?
C02L C01Q Fe0B 68.4(7) . . ?
C02L C01Q H01Q 126.9 . . ?
P00J C01R Fe0D 129.6(8) . . ?
C01T C01R Fe0D 69.9(7) . . ?
C01T C01R P00J 122.5(10) . . ?
C01T C01R C02T 109.0(13) . . ?
C02T C01R Fe0D 70.4(8) . . ?
C02T C01R P00J 128.4(12) . . ?
Fe0B C01S H01S 126.6 . . ?
C00Z C01S Fe0B 69.1(7) . . ?
C00Z C01S H01S 126.5 . . ?
C028 C01S Fe0B 69.4(8) . . ?
C028 C01S C00Z 107.1(11) . . ?
C028 C01S H01S 126.5 . . ?
Fe0D C01T H01T 124.4 . . ?
C01R C01T Fe0D 69.9(8) . . ?
C01R C01T H01T 125.7 . . ?
C01R C01T C035 108.7(13) . . ?
C035 C01T Fe0D 71.7(9) . . ?
C035 C01T H01T 125.7 . . ?
C01V C01U P00I 119.7(11) . . ?
C01V C01U C02W 118.4(14) . . ?
C02W C01U P00I 121.7(11) . . ?
C01U C01V H01V 119.4 . . ?
C046 C01V C01U 121.2(15) . . ?
C046 C01V H01V 119.4 . . ?
C02K C01W H01W 119.6 . . ?
C02K C01W C04Q 120.9(14) . . ?
C04Q C01W H01W 119.6 . . ?
C00U C01X H01X 120.0 . . ?
C04B C01X C00U 119.9(15) . . ?
C04B C01X H01X 120.0 . . ?
C010 C01Y H01Y 119.6 . . ?
C010 C01Y C02U 120.7(14) . . ?
C02U C01Y H01Y 119.6 . . ?
C026 C01Z P00N 120.2(12) . . ?
C04C C01Z P00N 122.6(13) . . ?
C04C C01Z C026 117.0(14) . . ?
C01D C020 P00F 118.3(10) . . ?
C01D C020 C02N 118.2(14) . . ?
C02N C020 P00F 123.1(11) . . ?
C025 C021 P00F 118.6(10) . . ?
C025 C021 C031 118.5(12) . . ?
C031 C021 P00F 122.8(11) . . ?
C01K C022 H022 119.7 . . ?
C01K C022 C03T 120.5(16) . . ?
C03T C022 H022 119.7 . . ?
Fe0E C023 H023 127.5 . . ?
C01B C023 Fe0E 67.5(8) . . ?
C01B C023 H023 126.2 . . ?
C03W C023 Fe0E 70.3(9) . . ?
C03W C023 C01B 107.6(13) . . ?
C03W C023 H023 126.2 . . ?
C01L C024 H024 122.5 . . ?
C01L C024 C03V 115.0(15) . . ?
C03V C024 H024 122.5 . . ?
C021 C025 H025 120.3 . . ?
C021 C025 C044 119.5(12) . . ?
C044 C025 H025 120.3 . . ?
C01Z C026 H026 119.3 . . ?
C047 C026 C01Z 121.4(15) . . ?
C047 C026 H026 119.3 . . ?
C02F C027 H027 120.0 . . ?
C02F C027 C054 120.1(13) . . ?
C054 C027 H027 120.0 . . ?
Fe0B C028 H028 124.9 . . ?
C01P C028 Fe0B 71.6(9) . . ?
C01P C028 H028 124.9 . . ?
C01S C028 Fe0B 70.2(8) . . ?
C01S C028 C01P 110.2(12) . . ?
C01S C028 H028 124.9 . . ?
C014 C029 H029 120.6 . . ?
C04D C029 C014 118.9(13) . . ?
C04D C029 H029 120.6 . . ?
Fe0C C02A H02A 126.4 . . ?
C00Y C02A Fe0C 69.7(8) . . ?
C00Y C02A H02A 125.3 . . ?
C00Y C02A C034 109.5(12) . . ?
C034 C02A Fe0C 70.2(9) . . ?
C034 C02A H02A 125.3 . . ?
C019 C02B P00G 118.9(10) . . ?
C042 C02B P00G 125.7(12) . . ?
C042 C02B C019 115.4(14) . . ?
C01N C02C H02C 120.0 . . ?
C02M C02C C01N 120.1(14) . . ?
C02M C02C H02C 120.0 . . ?
C01A C02D H02D 118.4 . . ?
C01A C02D C03O 123.2(17) . . ?
C03O C02D H02D 118.4 . . ?
C03S C02E P00J 117.4(7) . . ?
C03S C02E C37 120.0 . . ?
C37 C02E P00J 122.6(7) . . ?
C02E C03S H03S 120.0 . . ?
C26 C03S C02E 120.0 . . ?
C26 C03S H03S 120.0 . . ?
C03S C26 H26 120.0 . . ?
C03S C26 C051 120.0 . . ?
C051 C26 H26 120.0 . . ?
C26 C051 H051 120.0 . . ?
C42 C051 C26 120.0 . . ?
C42 C051 H051 120.0 . . ?
C051 C42 H42 120.0 . . ?
C051 C42 C37 120.0 . . ?
C37 C42 H42 120.0 . . ?
C02E C37 H37 120.0 . . ?
C42 C37 C02E 120.0 . . ?
C42 C37 H37 120.0 . . ?
C027 C02F P00L 118.3(10) . . ?
C027 C02F C043 120.0(13) . . ?
C043 C02F P00L 121.6(11) . . ?
C01C C02G H02G 119.9 . . ?
C04W C02G C01C 120.2(18) . . ?
C04W C02G H02G 119.9 . . ?
C00U C02H H02H 119.7 . . ?
C02Z C02H C00U 120.6(14) . . ?
C02Z C02H H02H 119.7 . . ?
Fe0C C02I H02I 125.4 . . ?
C01H C02I Fe0C 69.6(7) . . ?
C01H C02I H02I 125.1 . . ?
C045 C02I Fe0C 71.5(8) . . ?
C045 C02I C01H 109.8(12) . . ?
C045 C02I H02I 125.1 . . ?
C038 C02J H02J 119.3 . . ?
C049 C02J H02J 119.3 . . ?
C049 C02J C038 121.3(14) . . ?
C01W C02K P00I 122.0(11) . . ?
C01W C02K C033 117.1(13) . . ?
C033 C02K P00I 120.9(12) . . ?
Fe0B C02L H02L 126.4 . . ?
C00W C02L Fe0B 70.7(8) . . ?
C00W C02L C01Q 110.4(15) . . ?
C00W C02L H02L 124.8 . . ?
C01Q C02L Fe0B 69.7(8) . . ?
C01Q C02L H02L 124.8 . . ?
C02C C02M H02M 119.4 . . ?
C038 C02M C02C 121.3(15) . . ?
C038 C02M H02M 119.4 . . ?
C020 C02N H02N 119.5 . . ?
C030 C02N C020 121.1(16) . . ?
C030 C02N H02N 119.5 . . ?
Fe0B C02P H02P 125.6 . . ?
C00Z C02P Fe0B 69.2(7) . . ?
C00Z C02P H02P 125.8 . . ?
C01P C02P Fe0B 71.0(8) . . ?
C01P C02P C00Z 108.4(12) . . ?
C01P C02P H02P 125.8 . . ?
C013 C02Q H02Q 119.8 . . ?
C03N C02Q C013 120.4(14) . . ?
C03N C02Q H02Q 119.8 . . ?
C01G C02R H02R 119.9 . . ?
C04H C02R C01G 120.1(17) . . ?
C04H C02R H02R 119.9 . . ?
C00V C02S H02S 118.4 . . ?
C03Y C02S C00V 123.1(15) . . ?
C03Y C02S H02S 118.4 . . ?
Fe0D C02T H02T 127.4 . . ?
C01R C02T Fe0D 68.5(8) . . ?
C01R C02T H02T 126.3 . . ?
C04G C02T Fe0D 69.4(10) . . ?
C04G C02T C01R 107.4(15) . . ?
C04G C02T H02T 126.3 . . ?
C01Y C02U H02U 120.2 . . ?
C02V C02U C01Y 119.6(16) . . ?
C02V C02U H02U 120.2 . . ?
C02U C02V H02V 120.3 . . ?
C02U C02V C03B 119.4(15) . . ?
C03B C02V H02V 120.3 . . ?
C01U C02W H02W 119.2 . . ?
C01U C02W C04O 121.6(15) . . ?
C04O C02W H02W 119.2 . . ?
Fe0D C02Y H02Y 125.0 . . ?
C00T C02Y Fe0D 70.7(8) . . ?
C00T C02Y H02Y 125.7 . . ?
C00T C02Y C03I 108.6(16) . . ?
C03I C02Y Fe0D 70.2(9) . . ?
C03I C02Y H02Y 125.7 . . ?
C02H C02Z H02Z 120.6 . . ?
C02H C02Z C03L 118.8(17) . . ?
C03L C02Z H02Z 120.6 . . ?
C02N C030 H030 119.7 . . ?
C02N C030 C04V 120.6(17) . . ?
C04V C030 H030 119.7 . . ?
C021 C031 H031 119.7 . . ?
C03X C031 C021 120.6(13) . . ?
C03X C031 H031 119.7 . . ?
C02K C033 H033 119.8 . . ?
C02K C033 C04U 120.3(16) . . ?
C04U C033 H033 119.8 . . ?
Fe0C C034 H034 126.8 . . ?
C02A C034 Fe0C 69.4(9) . . ?
C02A C034 H034 125.3 . . ?
C03C C034 Fe0C 70.1(9) . . ?
C03C C034 C02A 109.4(13) . . ?
C03C C034 H034 125.3 . . ?
Fe0D C035 H035 129.1 . . ?
C01T C035 Fe0D 67.9(8) . . ?
C01T C035 H035 126.9 . . ?
C01T C035 C04G 106.2(14) . . ?
C04G C035 Fe0D 67.5(9) . . ?
C04G C035 H035 126.9 . . ?
Fe0E C037 H037 127.3 . . ?
C017 C037 Fe0E 68.1(8) . . ?
C017 C037 H037 127.0 . . ?
C048 C037 Fe0E 69.1(10) . . ?
C048 C037 C017 105.9(13) . . ?
C048 C037 H037 127.0 . . ?
C02J C038 H038 120.7 . . ?
C02M C038 C02J 118.6(14) . . ?
C02M C038 H038 120.7 . . ?
Fe0C C039 H039 124.9 . . ?
C01M C039 Fe0C 68.6(8) . . ?
C01M C039 H039 127.4 . . ?
C01M C039 C045 105.1(13) . . ?
C045 C039 Fe0C 70.7(8) . . ?
C045 C039 H039 127.4 . . ?
C03N C03A H03A 120.9 . . ?
C03N C03A C040 118.3(14) . . ?
C040 C03A H03A 120.9 . . ?
C01I C03B C02V 119.4(15) . . ?
C01I C03B H03B 120.3 . . ?
C02V C03B H03B 120.3 . . ?
Fe0C C03C H03C 125.7 . . ?
C012 C03C Fe0C 68.9(7) . . ?
C012 C03C H03C 127.1 . . ?
C034 C03C Fe0C 70.0(9) . . ?
C034 C03C C012 105.9(14) . . ?
C034 C03C H03C 127.1 . . ?
Fe0D C03D H03D 125.4 . . ?
C018 C03D Fe0D 70.2(9) . . ?
C018 C03D H03D 125.3 . . ?
C03I C03D Fe0D 70.7(11) . . ?
C03I C03D C018 109.4(16) . . ?
C03I C03D H03D 125.3 . . ?
C019 C03E H03E 120.5 . . ?
C019 C03E C050 119.1(17) . . ?
C050 C03E H03E 120.5 . . ?
C01G C03F H03F 119.8 . . ?
C04M C03F C01G 120.4(16) . . ?
C04M C03F H03F 119.8 . . ?
C03T C03G H03G 119.4 . . ?
C04F C03G H03G 119.4 . . ?
C04F C03G C03T 121.2(15) . . ?
C00X C03H H03H 120.8 . . ?
C00X C03H C04A 118.4(15) . . ?
C04A C03H H03H 120.8 . . ?
Fe0D C03I H03I 127.2 . . ?
C02Y C03I Fe0D 68.5(9) . . ?
C02Y C03I H03I 126.0 . . ?
C03D C03I Fe0D 69.8(10) . . ?
C03D C03I C02Y 108.0(15) . . ?
C03D C03I H03I 126.0 . . ?
C01K C03K H03K 119.6 . . ?
C04F C03K C01K 120.8(16) . . ?
C04F C03K H03K 119.6 . . ?
C02Z C03L H03L 120.1 . . ?
C04B C03L C02Z 119.8(15) . . ?
C04B C03L H03L 120.1 . . ?
C016 C03M H03M 120.0 . . ?
C016 C03M C04J 120.0(16) . . ?
C04J C03M H03M 120.0 . . ?
C02Q C03N H03N 118.9 . . ?
C03A C03N C02Q 122.2(17) . . ?
C03A C03N H03N 118.9 . . ?
C02D C03O H03O 121.7 . . ?
C03V C03O C02D 116.6(17) . . ?
C03V C03O H03O 121.7 . . ?
Fe0E C03Q H03Q 124.9 . . ?
C01O C03Q Fe0E 69.1(7) . . ?
C01O C03Q H03Q 126.2 . . ?
C03W C03Q Fe0E 71.4(9) . . ?
C03W C03Q C01O 107.7(13) . . ?
C03W C03Q H03Q 126.2 . . ?
C016 C03R H03R 118.7 . . ?
C041 C03R C016 122.5(14) . . ?
C041 C03R H03R 118.7 . . ?
C022 C03T C03G 118.4(17) . . ?
C022 C03T H03T 120.8 . . ?
C03G C03T H03T 120.8 . . ?
C03X C03U H03U 119.3 . . ?
C03X C03U C044 121.4(14) . . ?
C044 C03U H03U 119.3 . . ?
C024 C03V H03V 118.0 . . ?
C03O C03V C024 123.9(15) . . ?
C03O C03V H03V 118.0 . . ?
Fe0E C03W H03W 127.6 . . ?
C023 C03W Fe0E 69.6(8) . . ?
C023 C03W H03W 125.3 . . ?
C03Q C03W Fe0E 69.2(9) . . ?
C03Q C03W C023 109.5(13) . . ?
C03Q C03W H03W 125.3 . . ?
C031 C03X H03X 119.8 . . ?
C03U C03X C031 120.3(13) . . ?
C03U C03X H03X 119.8 . . ?
C02S C03Y H03Y 120.2 . . ?
C04W C03Y C02S 119.6(16) . . ?
C04W C03Y H03Y 120.2 . . ?
C01F C040 C03A 119.9(15) . . ?
C01F C040 H040 120.0 . . ?
C03A C040 H040 120.0 . . ?
C03R C041 H041 120.8 . . ?
C03R C041 C053 118.3(15) . . ?
C053 C041 H041 120.8 . . ?
C02B C042 H042 119.3 . . ?
C16 C042 C02B 121.3(17) . . ?
C16 C042 H042 119.3 . . ?
C02F C043 H043 119.9 . . ?
C02F C043 C19 120.3(16) . . ?
C19 C043 H043 119.9 . . ?
C025 C044 H044 120.2 . . ?
C03U C044 C025 119.7(14) . . ?
C03U C044 H044 120.2 . . ?
Fe0C C045 H045 128.6 . . ?
C02I C045 Fe0C 69.3(8) . . ?
C02I C045 C039 109.7(13) . . ?
C02I C045 H045 125.2 . . ?
C039 C045 Fe0C 68.6(8) . . ?
C039 C045 H045 125.2 . . ?
C01V C046 H046 120.5 . . ?
C01V C046 C04R 118.9(16) . . ?
C04R C046 H046 120.5 . . ?
C026 C047 H047 119.5 . . ?
C026 C047 C052 121.1(17) . . ?
C052 C047 H047 119.5 . . ?
Fe0E C048 H048 126.4 . . ?
C037 C048 Fe0E 71.1(9) . . ?
C037 C048 H048 123.8 . . ?
C037 C048 C04L 112.5(15) . . ?
C04L C048 Fe0E 70.4(9) . . ?
C04L C048 H048 123.8 . . ?
C01N C049 H049 119.5 . . ?
C02J C049 C01N 120.9(15) . . ?
C02J C049 H049 119.5 . . ?
C03H C04A H04A 119.5 . . ?
C04D C04A C03H 121.0(14) . . ?
C04D C04A H04A 119.5 . . ?
C01X C04B C03L 121.1(15) . . ?
C01X C04B H04B 119.4 . . ?
C03L C04B H04B 119.4 . . ?
C01Z C04C H04C 119.5 . . ?
C04T C04C C01Z 121.0(16) . . ?
C04T C04C H04C 119.5 . . ?
C029 C04D H04D 119.6 . . ?
C04A C04D C029 120.8(13) . . ?
C04A C04D H04D 119.6 . . ?
C04Q C04E H04E 119.6 . . ?
C04U C04E H04E 119.6 . . ?
C04U C04E C04Q 120.8(16) . . ?
C03G C04F C03K 119.1(17) . . ?
C03G C04F H04F 120.5 . . ?
C03K C04F H04F 120.5 . . ?
Fe0D C04G H04G 124.2 . . ?
C02T C04G Fe0D 70.9(9) . . ?
C02T C04G C035 108.6(13) . . ?
C02T C04G H04G 125.7 . . ?
C035 C04G Fe0D 70.9(9) . . ?
C035 C04G H04G 125.7 . . ?
C02R C04H H04H 121.3 . . ?
C02R C04H C04X 117.3(18) . . ?
C04X C04H H04H 121.3 . . ?
C03M C04J H04J 120.3 . . ?
C053 C04J C03M 119.4(17) . . ?
C053 C04J H04J 120.3 . . ?
Fe0E C04L H04L 127.4 . . ?
C015 C04L Fe0E 66.9(8) . . ?
C015 C04L H04L 127.7 . . ?
C048 C04L Fe0E 69.4(9) . . ?
C048 C04L C015 104.6(15) . . ?
C048 C04L H04L 127.7 . . ?
C03F C04M H04M 118.9 . . ?
C04X C04M C03F 122.1(18) . . ?
C04X C04M H04M 118.9 . . ?
C01D C04N H04N 118.4 . . ?
C01D C04N C04V 123.3(15) . . ?
C04V C04N H04N 118.4 . . ?
C02W C04O H04O 120.6 . . ?
C04R C04O C02W 118.9(16) . . ?
C04R C04O H04O 120.6 . . ?
C01W C04Q H04Q 120.6 . . ?
C04E C04Q C01W 118.8(15) . . ?
C04E C04Q H04Q 120.6 . . ?
C046 C04R H04R 119.6 . . ?
C04O C04R C046 120.8(16) . . ?
C04O C04R H04R 119.6 . . ?
C04C C04T H04T 120.2 . . ?
C04C C04T C052 119.7(17) . . ?
C052 C04T H04T 120.2 . . ?
C033 C04U H04U 119.0 . . ?
C04E C04U C033 122.1(17) . . ?
C04E C04U H04U 119.0 . . ?
C030 C04V H04V 121.2 . . ?
C04N C04V C030 117.6(16) . . ?
C04N C04V H04V 121.2 . . ?
C02G C04W C03Y 119.7(19) . . ?
C02G C04W H04W 120.2 . . ?
C03Y C04W H04W 120.2 . . ?
C04H C04X H04X 119.6 . . ?
C04M C04X C04H 120.9(17) . . ?
C04M C04X H04X 119.6 . . ?
C054 C04Y H04Y 120.0 . . ?
C19 C04Y H04Y 120.0 . . ?
C19 C04Y C054 120.0(17) . . ?
C03E C050 H050 120.5 . . ?
C03E C050 C16 119.1(17) . . ?
C16 C050 H050 120.5 . . ?
C047 C052 H052 120.1 . . ?
C04T C052 C047 119.7(17) . . ?
C04T C052 H052 120.1 . . ?
C041 C053 H053 119.8 . . ?
C04J C053 C041 120.4(16) . . ?
C04J C053 H053 119.8 . . ?
C027 C054 C04Y 119.6(16) . . ?
C027 C054 H054 120.2 . . ?
C04Y C054 H054 120.2 . . ?
C042 C16 C050 121.4(16) . . ?
C042 C16 H16 119.3 . . ?
C050 C16 H16 119.3 . . ?
C043 C19 H19 120.0 . . ?
C04Y C19 C043 119.9(18) . . ?
C04Y C19 H19 120.0 . . ?
Cl00 C0AA H0AA 108.9 . . ?
Cl00 C0AA H0AB 108.9 . . ?
Cl1 C0AA Cl00 113.3(14) . . ?
Cl1 C0AA H0AA 108.9 . . ?
Cl1 C0AA H0AB 108.9 . . ?
H0AA C0AA H0AB 107.7 . . ?
C33 C41 H41 120.0 . . ?
C33 C41 C23 120.0 . . ?
C23 C41 H41 120.0 . . ?
C41 C33 H33 120.0 . . ?
C032 C33 C41 120.0 . . ?
C032 C33 H33 120.0 . . ?
C33 C032 H032 120.0 . . ?
C03J C032 C33 120.0 . . ?
C03J C032 H032 120.0 . . ?
C032 C03J P00N 118.6(7) . . ?
C032 C03J C04I 120.0 . . ?
C04I C03J P00N 121.2(7) . . ?
C03J C04I H04I 120.0 . . ?
C23 C04I C03J 120.0 . . ?
C23 C04I H04I 120.0 . . ?
C41 C23 H23 120.0 . . ?
C04I C23 C41 120.0 . . ?
C04I C23 H23 120.0 . . ?

loop_
_geom_bond_atom_site_label_1
_geom_bond_atom_site_label_2
_geom_bond_distance
_geom_bond_site_symmetry_2
_geom_bond_publ_flag
Au01 Au02 2.6869(7) . ?
Au01 Au03 2.6166(7) . ?
Au01 Au04 2.6566(6) . ?
Au01 Au05 2.6886(7) . ?
Au01 Au06 2.6415(7) . ?
Au01 Au07 2.6220(7) . ?
Au01 Au08 2.6361(6) . ?
Au01 Au09 2.6309(7) . ?
Au01 Au0A 2.6214(7) . ?
Au02 Au03 2.9933(7) . ?
Au02 Au06 3.1589(7) . ?
Au02 Au07 2.9788(7) . ?
Au02 Au08 2.9685(7) . ?
Au02 P00F 2.313(3) . ?
Au03 Au04 3.0089(7) . ?
Au03 Au08 3.0686(7) . ?
Au03 Au09 3.0663(8) . ?
Au03 P00G 2.283(3) . ?
Au04 Au06 3.0406(7) . ?
Au04 Au09 3.0781(7) . ?
Au04 P00M 2.303(3) . ?
Au05 Au07 3.0496(7) . ?
Au05 Au08 2.9815(7) . ?
Au05 Au09 2.9201(7) . ?
Au05 Au0A 2.9595(7) . ?
Au05 P00K 2.306(3) . ?
Au06 Au07 3.2587(7) . ?
Au06 Au0A 2.9820(7) . ?
Au06 P00L 2.297(3) . ?
Au07 Au0A 3.0254(7) . ?
Au07 P00I 2.270(3) . ?
Au08 Au09 3.2525(7) . ?
Au08 P00H 2.281(3) . ?
Au09 P00N 2.298(3) . ?
Au0A P00J 2.272(3) . ?
Fe0B C00S 2.043(14) . ?
Fe0B C00W 2.028(13) . ?
Fe0B C00Z 2.032(13) . ?
Fe0B C01E 2.064(13) . ?
Fe0B C01P 2.061(15) . ?
Fe0B C01Q 2.031(14) . ?
Fe0B C01S 2.027(12) . ?
Fe0B C028 2.017(15) . ?
Fe0B C02L 2.013(12) . ?
Fe0B C02P 2.032(13) . ?
Fe0C C00Y 2.038(13) . ?
Fe0C C012 2.045(12) . ?
Fe0C C01H 2.053(13) . ?
Fe0C C01M 2.020(12) . ?
Fe0C C02A 2.042(14) . ?
Fe0C C02I 2.041(12) . ?
Fe0C C034 2.053(16) . ?
Fe0C C039 2.042(15) . ?
Fe0C C03C 2.055(14) . ?
Fe0C C045 2.069(15) . ?
Fe0D C00T 2.040(15) . ?
Fe0D C018 2.035(15) . ?
Fe0D C01R 2.020(12) . ?
Fe0D C01T 2.021(13) . ?
Fe0D C02T 2.044(15) . ?
Fe0D C02Y 2.006(14) . ?
Fe0D C035 2.070(16) . ?
Fe0D C03D 2.017(17) . ?
Fe0D C03I 2.028(17) . ?
Fe0D C04G 2.025(15) . ?
Fe0E C015 2.005(13) . ?
Fe0E C017 2.027(14) . ?
Fe0E C01B 1.991(14) . ?
Fe0E C01O 2.041(13) . ?
Fe0E C023 2.047(15) . ?
Fe0E C037 2.072(15) . ?
Fe0E C03Q 2.029(14) . ?
Fe0E C03W 2.057(15) . ?
Fe0E C048 2.046(17) . ?
Fe0E C04L 2.059(15) . ?
P00F C00W 1.802(13) . ?
P00F C020 1.800(14) . ?
P00F C021 1.822(14) . ?
P00G C010 1.806(13) . ?
P00G C012 1.813(14) . ?
P00G C02B 1.792(14) . ?
P00H C00U 1.846(14) . ?
P00H C013 1.810(13) . ?
P00H C01O 1.781(12) . ?
P00I C00Z 1.774(14) . ?
P00I C01U 1.828(14) . ?
P00I C02K 1.822(13) . ?
P00J C016 1.839(14) . ?
P00J C01R 1.828(15) . ?
P00J C02E 1.781(10) . ?
P00K C00V 1.805(14) . ?
P00K C015 1.796(13) . ?
P00K C01G 1.827(13) . ?
P00L C00T 1.787(15) . ?
P00L C01N 1.820(15) . ?
P00L C02F 1.837(14) . ?
P00M C014 1.827(14) . ?
P00M C01H 1.781(15) . ?
P00M C01K 1.831(12) . ?
P00N C01L 1.849(17) . ?
P00N C01Z 1.823(15) . ?
P00N C03J 1.819(9) . ?
Cl00 C0AA 1.76(2) . ?
Cl1 C0AA 1.69(2) . ?
C00S H00S 0.9500 . ?
C00S C00W 1.432(18) . ?
C00S C01E 1.395(19) . ?
C00T C018 1.43(2) . ?
C00T C02Y 1.42(2) . ?
C00U C01X 1.360(17) . ?
C00U C02H 1.39(2) . ?
C00V C01C 1.37(2) . ?
C00V C02S 1.393(18) . ?
C00W C02L 1.379(19) . ?
C00X H00X 0.9500 . ?
C00X C014 1.375(18) . ?
C00X C03H 1.358(19) . ?
C00Y H00Y 0.9500 . ?
C00Y C012 1.431(18) . ?
C00Y C02A 1.409(18) . ?
C00Z C01S 1.461(16) . ?
C00Z C02P 1.441(19) . ?
C010 C01I 1.342(19) . ?
C010 C01Y 1.395(19) . ?
C012 C03C 1.453(17) . ?
C013 C01F 1.366(19) . ?
C013 C02Q 1.389(18) . ?
C014 C029 1.404(17) . ?
C015 C017 1.425(18) . ?
C015 C04L 1.46(2) . ?
C016 C03M 1.355(19) . ?
C016 C03R 1.369(18) . ?
C017 H017 0.9500 . ?
C017 C037 1.41(2) . ?
C018 H018 0.9500 . ?
C018 C03D 1.41(2) . ?
C019 H019 0.9500 . ?
C019 C02B 1.409(18) . ?
C019 C03E 1.350(19) . ?
C01A H01A 0.9500 . ?
C01A C01L 1.37(2) . ?
C01A C02D 1.34(2) . ?
C01B H01B 0.9500 . ?
C01B C01O 1.403(18) . ?
C01B C023 1.406(18) . ?
C01C H01C 0.9500 . ?
C01C C02G 1.41(2) . ?
C01D H01D 0.9500 . ?
C01D C020 1.381(17) . ?
C01D C04N 1.37(2) . ?
C01E H01E 0.9500 . ?
C01E C01Q 1.39(2) . ?
C01F H01F 0.9500 . ?
C01F C040 1.378(19) . ?
C01G C02R 1.41(2) . ?
C01G C03F 1.384(19) . ?
C01H C01M 1.424(17) . ?
C01H C02I 1.459(17) . ?
C01I H01I 0.9500 . ?
C01I C03B 1.38(2) . ?
C01K C022 1.368(19) . ?
C01K C03K 1.398(18) . ?
C01L C024 1.384(19) . ?
C01M H01M 0.9500 . ?
C01M C039 1.426(19) . ?
C01N C02C 1.402(19) . ?
C01N C049 1.379(18) . ?
C01O C03Q 1.480(18) . ?
C01P H01P 0.9500 . ?
C01P C028 1.40(2) . ?
C01P C02P 1.407(19) . ?
C01Q H01Q 0.9500 . ?
C01Q C02L 1.45(2) . ?
C01R C01T 1.389(19) . ?
C01R C02T 1.428(19) . ?
C01S H01S 0.9500 . ?
C01S C028 1.397(18) . ?
C01T H01T 0.9500 . ?
C01T C035 1.412(19) . ?
C01U C01V 1.376(18) . ?
C01U C02W 1.382(18) . ?
C01V H01V 0.9500 . ?
C01V C046 1.37(2) . ?
C01W H01W 0.9500 . ?
C01W C02K 1.353(19) . ?
C01W C04Q 1.42(2) . ?
C01X H01X 0.9500 . ?
C01X C04B 1.35(2) . ?
C01Y H01Y 0.9500 . ?
C01Y C02U 1.42(2) . ?
C01Z C026 1.41(2) . ?
C01Z C04C 1.40(2) . ?
C020 C02N 1.415(18) . ?
C021 C025 1.395(18) . ?
C021 C031 1.404(17) . ?
C022 H022 0.9500 . ?
C022 C03T 1.390(18) . ?
C023 H023 0.9500 . ?
C023 C03W 1.41(2) . ?
C024 H024 0.9500 . ?
C024 C03V 1.43(2) . ?
C025 H025 0.9500 . ?
C025 C044 1.399(19) . ?
C026 H026 0.9500 . ?
C026 C047 1.33(2) . ?
C027 H027 0.9500 . ?
C027 C02F 1.370(18) . ?
C027 C054 1.398(19) . ?
C028 H028 0.9500 . ?
C029 H029 0.9500 . ?
C029 C04D 1.394(19) . ?
C02A H02A 0.9500 . ?
C02A C034 1.41(2) . ?
C02B C042 1.396(19) . ?
C02C H02C 0.9500 . ?
C02C C02M 1.382(19) . ?
C02D H02D 0.9500 . ?
C02D C03O 1.38(2) . ?
C02E C03S 1.3900 . ?
C02E C37 1.3900 . ?
C03S H03S 0.9500 . ?
C03S C26 1.3900 . ?
C26 H26 0.9500 . ?
C26 C051 1.3900 . ?
C051 H051 0.9500 . ?
C051 C42 1.3900 . ?
C42 H42 0.9500 . ?
C42 C37 1.3900 . ?
C37 H37 0.9500 . ?
C02F C043 1.376(19) . ?
C02G H02G 0.9500 . ?
C02G C04W 1.35(2) . ?
C02H H02H 0.9500 . ?
C02H C02Z 1.35(2) . ?
C02I H02I 0.9500 . ?
C02I C045 1.378(19) . ?
C02J H02J 0.9500 . ?
C02J C038 1.38(2) . ?
C02J C049 1.37(2) . ?
C02K C033 1.370(19) . ?
C02L H02L 0.9500 . ?
C02M H02M 0.9500 . ?
C02M C038 1.36(2) . ?
C02N H02N 0.9500 . ?
C02N C030 1.36(2) . ?
C02P H02P 0.9500 . ?
C02Q H02Q 0.9500 . ?
C02Q C03N 1.35(2) . ?
C02R H02R 0.9500 . ?
C02R C04H 1.40(2) . ?
C02S H02S 0.9500 . ?
C02S C03Y 1.39(2) . ?
C02T H02T 0.9500 . ?
C02T C04G 1.38(2) . ?
C02U H02U 0.9500 . ?
C02U C02V 1.36(2) . ?
C02V H02V 0.9500 . ?
C02V C03B 1.39(2) . ?
C02W H02W 0.9500 . ?
C02W C04O 1.39(2) . ?
C02Y H02Y 0.9500 . ?
C02Y C03I 1.42(2) . ?
C02Z H02Z 0.9500 . ?
C02Z C03L 1.40(2) . ?
C030 H030 0.9500 . ?
C030 C04V 1.39(2) . ?
C031 H031 0.9500 . ?
C031 C03X 1.363(18) . ?
C033 H033 0.9500 . ?
C033 C04U 1.38(2) . ?
C034 H034 0.9500 . ?
C034 C03C 1.40(2) . ?
C035 H035 0.9500 . ?
C035 C04G 1.46(2) . ?
C037 H037 0.9500 . ?
C037 C048 1.40(2) . ?
C038 H038 0.9500 . ?
C039 H039 0.9500 . ?
C039 C045 1.431(19) . ?
C03A H03A 0.9500 . ?
C03A C03N 1.35(2) . ?
C03A C040 1.39(2) . ?
C03B H03B 0.9500 . ?
C03C H03C 0.9500 . ?
C03D H03D 0.9500 . ?
C03D C03I 1.37(3) . ?
C03E H03E 0.9500 . ?
C03E C050 1.37(2) . ?
C03F H03F 0.9500 . ?
C03F C04M 1.35(2) . ?
C03G H03G 0.9500 . ?
C03G C03T 1.41(2) . ?
C03G C04F 1.37(2) . ?
C03H H03H 0.9500 . ?
C03H C04A 1.41(2) . ?
C03I H03I 0.9500 . ?
C03K H03K 0.9500 . ?
C03K C04F 1.38(2) . ?
C03L H03L 0.9500 . ?
C03L C04B 1.36(2) . ?
C03M H03M 0.9500 . ?
C03M C04J 1.41(2) . ?
C03N H03N 0.9500 . ?
C03O H03O 0.9500 . ?
C03O C03V 1.34(2) . ?
C03Q H03Q 0.9500 . ?
C03Q C03W 1.38(2) . ?
C03R H03R 0.9500 . ?
C03R C041 1.342(18) . ?
C03T H03T 0.9500 . ?
C03U H03U 0.9500 . ?
C03U C03X 1.35(2) . ?
C03U C044 1.37(2) . ?
C03V H03V 0.9500 . ?
C03W H03W 0.9500 . ?
C03X H03X 0.9500 . ?
C03Y H03Y 0.9500 . ?
C03Y C04W 1.35(3) . ?
C040 H040 0.9500 . ?
C041 H041 0.9500 . ?
C041 C053 1.40(2) . ?
C042 H042 0.9500 . ?
C042 C16 1.34(2) . ?
C043 H043 0.9500 . ?
C043 C19 1.41(2) . ?
C044 H044 0.9500 . ?
C045 H045 0.9500 . ?
C046 H046 0.9500 . ?
C046 C04R 1.41(2) . ?
C047 H047 0.9500 . ?
C047 C052 1.38(2) . ?
C048 H048 0.9500 . ?
C048 C04L 1.41(2) . ?
C049 H049 0.9500 . ?
C04A H04A 0.9500 . ?
C04A C04D 1.33(2) . ?
C04B H04B 0.9500 . ?
C04C H04C 0.9500 . ?
C04C C04T 1.38(2) . ?
C04D H04D 0.9500 . ?
C04E H04E 0.9500 . ?
C04E C04Q 1.34(2) . ?
C04E C04U 1.29(2) . ?
C04F H04F 0.9500 . ?
C04G H04G 0.9500 . ?
C04H H04H 0.9500 . ?
C04H C04X 1.43(3) . ?
C04J H04J 0.9500 . ?
C04J C053 1.34(2) . ?
C04L H04L 0.9500 . ?
C04M H04M 0.9500 . ?
C04M C04X 1.33(3) . ?
C04N H04N 0.9500 . ?
C04N C04V 1.37(2) . ?
C04O H04O 0.9500 . ?
C04O C04R 1.35(3) . ?
C04Q H04Q 0.9500 . ?
C04R H04R 0.9500 . ?
C04T H04T 0.9500 . ?
C04T C052 1.38(3) . ?
C04U H04U 0.9500 . ?
C04V H04V 0.9500 . ?
C04W H04W 0.9500 . ?
C04X H04X 0.9500 . ?
C04Y H04Y 0.9500 . ?
C04Y C054 1.40(2) . ?
C04Y C19 1.35(3) . ?
C050 H050 0.9500 . ?
C050 C16 1.39(3) . ?
C052 H052 0.9500 . ?
C053 H053 0.9500 . ?
C054 H054 0.9500 . ?
C16 H16 0.9500 . ?
C19 H19 0.9500 . ?
C0AA H0AA 0.9900 . ?
C0AA H0AB 0.9900 . ?
C41 H41 0.9500 . ?
C41 C33 1.3900 . ?
C41 C23 1.3900 . ?
C33 H33 0.9500 . ?
C33 C032 1.3900 . ?
C032 H032 0.9500 . ?
C032 C03J 1.3900 . ?
C03J C04I 1.3900 . ?
C04I H04I 0.9500 . ?
C04I C23 1.3900 . ?
C23 H23 0.9500 . ?

loop_
_geom_torsion_atom_site_label_1
_geom_torsion_atom_site_label_2
_geom_torsion_atom_site_label_3
_geom_torsion_atom_site_label_4
_geom_torsion
_geom_torsion_site_symmetry_1
_geom_torsion_site_symmetry_2
_geom_torsion_site_symmetry_3
_geom_torsion_site_symmetry_4
_geom_torsion_publ_flag
Au02 P00F C00W Fe0B -61.8(8) . . . . ?
Au02 P00F C00W C00S 26.3(12) . . . . ?
Au02 P00F C00W C02L -155.7(12) . . . . ?
Au02 P00F C020 C01D 13.4(12) . . . . ?
Au02 P00F C020 C02N -174.5(9) . . . . ?
Au02 P00F C021 C025 23.7(12) . . . . ?
Au02 P00F C021 C031 -159.9(10) . . . . ?
Au03 P00G C010 C01I -18.6(14) . . . . ?
Au03 P00G C010 C01Y 156.8(11) . . . . ?
Au03 P00G C012 Fe0C 69.2(8) . . . . ?
Au03 P00G C012 C00Y -16.8(12) . . . . ?
Au03 P00G C012 C03C 158.4(10) . . . . ?
Au03 P00G C02B C019 -11.5(12) . . . . ?
Au03 P00G C02B C042 167.4(11) . . . . ?
Au04 P00M C014 C00X -12.9(13) . . . . ?
Au04 P00M C014 C029 168.1(9) . . . . ?
Au04 P00M C01H Fe0C 68.6(8) . . . . ?
Au04 P00M C01H C01M -19.2(11) . . . . ?
Au04 P00M C01H C02I 161.4(10) . . . . ?
Au04 P00M C01K C022 96.0(11) . . . . ?
Au04 P00M C01K C03K -84.4(11) . . . . ?
Au05 P00K C00V C01C -4.7(12) . . . . ?
Au05 P00K C00V C02S 176.6(10) . . . . ?
Au05 P00K C015 Fe0E 63.2(9) . . . . ?
Au05 P00K C015 C017 -25.0(13) . . . . ?
Au05 P00K C015 C04L 157.3(12) . . . . ?
Au05 P00K C01G C02R -10.4(12) . . . . ?
Au05 P00K C01G C03F 168.3(12) . . . . ?
Au06 P00L C00T Fe0D 61.8(10) . . . . ?
Au06 P00L C00T C018 -29.3(14) . . . . ?
Au06 P00L C00T C02Y 156.8(13) . . . . ?
Au06 P00L C01N C02C -32.4(12) . . . . ?
Au06 P00L C01N C049 153.0(12) . . . . ?
Au06 P00L C02F C027 -35.7(13) . . . . ?
Au06 P00L C02F C043 149.1(12) . . . . ?
Au07 P00I C00Z Fe0B -65.2(9) . . . . ?
Au07 P00I C00Z C01S -157.1(10) . . . . ?
Au07 P00I C00Z C02P 24.9(12) . . . . ?
Au07 P00I C01U C01V 28.1(14) . . . . ?
Au07 P00I C01U C02W -156.0(11) . . . . ?
Au07 P00I C02K C01W -118.4(11) . . . . ?
Au07 P00I C02K C033 61.9(14) . . . . ?
Au08 P00H C00U C01X 158.3(10) . . . . ?
Au08 P00H C00U C02H -21.5(13) . . . . ?
Au08 P00H C013 C01F 101.3(12) . . . . ?
Au08 P00H C013 C02Q -77.1(12) . . . . ?
Au08 P00H C01O Fe0E 67.7(9) . . . . ?
Au08 P00H C01O C01B -20.8(13) . . . . ?
Au08 P00H C01O C03Q 158.8(11) . . . . ?
Au09 P00N C01L C01A 47.3(12) . . . . ?
Au09 P00N C01L C024 -132.3(11) . . . . ?
Au09 P00N C01Z C026 69.4(13) . . . . ?
Au09 P00N C01Z C04C -106.1(12) . . . . ?
Au09 P00N C03J C032 -0.7(8) . . . . ?
Au09 P00N C03J C04I -176.8(6) . . . . ?
Au0A P00J C016 C03M 157.2(12) . . . . ?
Au0A P00J C016 C03R -22.0(14) . . . . ?
Au0A P00J C01R Fe0D 59.5(11) . . . . ?
Au0A P00J C01R C01T -30.4(13) . . . . ?
Au0A P00J C01R C02T 155.2(11) . . . . ?
Au0A P00J C02E C03S -19.6(8) . . . . ?
Au0A P00J C02E C37 158.4(7) . . . . ?
Fe0B C00S C00W P00F -120.5(9) . . . . ?
Fe0B C00S C00W C02L 60.9(9) . . . . ?
Fe0B C00S C01E C01Q -57.9(10) . . . . ?
Fe0B C00W C02L C01Q 58.5(10) . . . . ?
Fe0B C00Z C01S C028 59.3(9) . . . . ?
Fe0B C00Z C02P C01P -60.4(9) . . . . ?
Fe0B C01E C01Q C02L -59.9(10) . . . . ?
Fe0B C01P C028 C01S -59.8(10) . . . . ?
Fe0B C01P C02P C00Z 59.3(9) . . . . ?
Fe0B C01Q C02L C00W -59.1(10) . . . . ?
Fe0B C01S C028 C01P 60.7(11) . . . . ?
Fe0C C00Y C012 P00G 117.6(10) . . . . ?
Fe0C C00Y C012 C03C -58.3(9) . . . . ?
Fe0C C00Y C02A C034 59.1(10) . . . . ?
Fe0C C012 C03C C034 -60.6(10) . . . . ?
Fe0C C01H C01M C039 58.6(10) . . . . ?
Fe0C C01H C02I C045 -60.4(10) . . . . ?
Fe0C C01M C039 C045 61.7(10) . . . . ?
Fe0C C02A C034 C03C 58.8(11) . . . . ?
Fe0C C02I C045 C039 -56.7(11) . . . . ?
Fe0C C034 C03C C012 59.9(9) . . . . ?
Fe0C C039 C045 C02I 57.1(11) . . . . ?
Fe0D C00T C018 C03D 58.4(11) . . . . ?
Fe0D C00T C02Y C03I -60.2(11) . . . . ?
Fe0D C018 C03D C03I 60.0(13) . . . . ?
Fe0D C01R C01T C035 61.5(10) . . . . ?
Fe0D C01R C02T C04G -58.7(11) . . . . ?
Fe0D C01T C035 C04G 56.8(10) . . . . ?
Fe0D C02T C04G C035 -61.1(11) . . . . ?
Fe0D C02Y C03I C03D -58.8(13) . . . . ?
Fe0D C035 C04G C02T 61.1(11) . . . . ?
Fe0D C03D C03I C02Y 58.0(12) . . . . ?
Fe0E C015 C017 C037 59.9(10) . . . . ?
Fe0E C015 C04L C048 -59.6(11) . . . . ?
Fe0E C017 C037 C048 59.0(12) . . . . ?
Fe0E C01B C01O P00H 121.4(11) . . . . ?
Fe0E C01B C01O C03Q -58.2(9) . . . . ?
Fe0E C01B C023 C03W 59.1(11) . . . . ?
Fe0E C01O C03Q C03W -61.3(11) . . . . ?
Fe0E C023 C03W C03Q 57.7(12) . . . . ?
Fe0E C037 C048 C04L 58.3(13) . . . . ?
Fe0E C03Q C03W C023 -58.0(12) . . . . ?
Fe0E C048 C04L C015 58.0(10) . . . . ?
P00F C00W C02L Fe0B 120.4(12) . . . . ?
P00F C00W C02L C01Q 178.9(11) . . . . ?
P00F C020 C02N C030 -174.7(13) . . . . ?
P00F C021 C025 C044 177.0(11) . . . . ?
P00F C021 C031 C03X -176.3(11) . . . . ?
P00G C010 C01I C03B -179.3(13) . . . . ?
P00G C010 C01Y C02U -179.9(13) . . . . ?
P00G C012 C03C Fe0C -117.6(11) . . . . ?
P00G C012 C03C C034 -178.2(10) . . . . ?
P00G C02B C042 C16 178.1(15) . . . . ?
P00H C00U C01X C04B 179.1(13) . . . . ?
P00H C00U C02H C02Z -179.9(14) . . . . ?
P00H C013 C01F C040 179.8(11) . . . . ?
P00H C013 C02Q C03N -179.7(12) . . . . ?
P00H C01O C03Q Fe0E -121.8(11) . . . . ?
P00H C01O C03Q C03W 176.9(11) . . . . ?
P00I C00Z C01S Fe0B 122.2(11) . . . . ?
P00I C00Z C01S C028 -178.5(10) . . . . ?
P00I C00Z C02P Fe0B -122.5(10) . . . . ?
P00I C00Z C02P C01P 177.1(10) . . . . ?
P00I C01U C01V C046 179.3(12) . . . . ?
P00I C01U C02W C04O -179.2(13) . . . . ?
P00I C02K C033 C04U -179.0(14) . . . . ?
P00J C016 C03M C04J 178.1(14) . . . . ?
P00J C016 C03R C041 -177.9(14) . . . . ?
P00J C01R C01T Fe0D 124.9(10) . . . . ?
P00J C01R C01T C035 -173.6(10) . . . . ?
P00J C01R C02T Fe0D -125.5(12) . . . . ?
P00J C01R C02T C04G 175.8(11) . . . . ?
P00J C02E C03S C26 178.1(9) . . . . ?
P00J C02E C37 C42 -178.0(10) . . . . ?
P00K C00V C01C C02G -174.5(12) . . . . ?
P00K C00V C02S C03Y 176.1(12) . . . . ?
P00K C015 C017 Fe0E 120.5(10) . . . . ?
P00K C015 C017 C037 -179.6(10) . . . . ?
P00K C015 C04L Fe0E -121.1(12) . . . . ?
P00K C015 C04L C048 179.3(12) . . . . ?
P00K C01G C02R C04H 177.3(12) . . . . ?
P00K C01G C03F C04M -178.4(14) . . . . ?
P00L C00T C018 Fe0D 126.3(11) . . . . ?
P00L C00T C018 C03D -175.3(11) . . . . ?
P00L C00T C02Y Fe0D -126.0(13) . . . . ?
P00L C00T C02Y C03I 173.8(12) . . . . ?
P00L C01N C02C C02M -175.5(12) . . . . ?
P00L C01N C049 C02J 174.5(12) . . . . ?
P00L C02F C043 C19 177.8(16) . . . . ?
P00M C014 C029 C04D 177.8(12) . . . . ?
P00M C01H C01M Fe0C 120.5(9) . . . . ?
P00M C01H C01M C039 179.2(10) . . . . ?
P00M C01H C02I Fe0C -120.8(10) . . . . ?
P00M C01H C02I C045 178.8(10) . . . . ?
P00M C01K C022 C03T 178.2(10) . . . . ?
P00M C01K C03K C04F -176.7(11) . . . . ?
P00N C01L C024 C03V 177.6(10) . . . . ?
P00N C01Z C026 C047 180.0(12) . . . . ?
P00N C01Z C04C C04T 179.6(13) . . . . ?
P00N C03J C04I C23 176.0(9) . . . . ?
C00S C00W C02L Fe0B -61.3(9) . . . . ?
C00S C00W C02L C01Q -2.8(15) . . . . ?
C00S C01E C01Q Fe0B 58.2(10) . . . . ?
C00S C01E C01Q C02L -1.7(16) . . . . ?
C00T P00L C01N C02C -154.0(11) . . . . ?
C00T P00L C01N C049 31.3(15) . . . . ?
C00T P00L C02F C027 89.4(12) . . . . ?
C00T P00L C02F C043 -85.8(14) . . . . ?
C00T C018 C03D Fe0D -58.9(11) . . . . ?
C00T C018 C03D C03I 1.2(19) . . . . ?
C00T C02Y C03I Fe0D 60.5(11) . . . . ?
C00T C02Y C03I C03D 1.7(19) . . . . ?
C00U P00H C013 C01F -130.0(12) . . . . ?
C00U P00H C013 C02Q 51.6(12) . . . . ?
C00U P00H C01O Fe0E -60.0(10) . . . . ?
C00U P00H C01O C01B -148.5(12) . . . . ?
C00U P00H C01O C03Q 31.0(14) . . . . ?
C00U C01X C04B C03L 1(3) . . . . ?
C00U C02H C02Z C03L 1(3) . . . . ?
C00V P00K C015 Fe0E -61.8(9) . . . . ?
C00V P00K C015 C017 -150.0(11) . . . . ?
C00V P00K C015 C04L 32.3(15) . . . . ?
C00V P00K C01G C02R 116.6(12) . . . . ?
C00V P00K C01G C03F -64.6(14) . . . . ?
C00V C01C C02G C04W -6(2) . . . . ?
C00V C02S C03Y C04W 2(2) . . . . ?
C00W P00F C020 C01D -109.8(11) . . . . ?
C00W P00F C020 C02N 62.3(12) . . . . ?
C00W P00F C021 C025 148.8(11) . . . . ?
C00W P00F C021 C031 -34.7(13) . . . . ?
C00W C00S C01E Fe0B 58.0(9) . . . . ?
C00W C00S C01E C01Q 0.0(16) . . . . ?
C00X C014 C029 C04D -1(2) . . . . ?
C00X C03H C04A C04D 1(3) . . . . ?
C00Y C012 C03C Fe0C 58.1(9) . . . . ?
C00Y C012 C03C C034 -2.5(15) . . . . ?
C00Y C02A C034 Fe0C -58.7(10) . . . . ?
C00Y C02A C034 C03C 0.0(18) . . . . ?
C00Z P00I C01U C01V -98.6(13) . . . . ?
C00Z P00I C01U C02W 77.3(14) . . . . ?
C00Z P00I C02K C01W 5.5(13) . . . . ?
C00Z P00I C02K C033 -174.2(13) . . . . ?
C00Z C01S C028 Fe0B -59.0(8) . . . . ?
C00Z C01S C028 C01P 1.6(16) . . . . ?
C010 P00G C012 Fe0C -164.4(8) . . . . ?
C010 P00G C012 C00Y 109.7(11) . . . . ?
C010 P00G C012 C03C -75.2(13) . . . . ?
C010 P00G C02B C019 -136.5(11) . . . . ?
C010 P00G C02B C042 42.5(14) . . . . ?
C010 C01I C03B C02V -3(3) . . . . ?
C010 C01Y C02U C02V 1(3) . . . . ?
C012 P00G C010 C01I -144.2(13) . . . . ?
C012 P00G C010 C01Y 31.1(14) . . . . ?
C012 P00G C02B C019 113.4(11) . . . . ?
C012 P00G C02B C042 -67.7(14) . . . . ?
C012 C00Y C02A Fe0C -60.7(8) . . . . ?
C012 C00Y C02A C034 -1.6(15) . . . . ?
C013 P00H C00U C01X 30.5(13) . . . . ?
C013 P00H C00U C02H -149.3(11) . . . . ?
C013 P00H C01O Fe0E -169.8(8) . . . . ?
C013 P00H C01O C01B 101.8(12) . . . . ?
C013 P00H C01O C03Q -78.7(14) . . . . ?
C013 C01F C040 C03A 3(2) . . . . ?
C013 C02Q C03N C03A -3(2) . . . . ?
C014 P00M C01H Fe0C -61.7(8) . . . . ?
C014 P00M C01H C01M -149.5(10) . . . . ?
C014 P00M C01H C02I 31.1(13) . . . . ?
C014 P00M C01K C022 -133.1(11) . . . . ?
C014 P00M C01K C03K 46.5(12) . . . . ?
C014 C00X C03H C04A 2(3) . . . . ?
C014 C029 C04D C04A 4(2) . . . . ?
C015 P00K C00V C01C 119.4(12) . . . . ?
C015 P00K C00V C02S -59.3(13) . . . . ?
C015 P00K C01G C02R -133.8(11) . . . . ?
C015 P00K C01G C03F 44.9(14) . . . . ?
C015 C017 C037 Fe0E -58.1(9) . . . . ?
C015 C017 C037 C048 1.0(17) . . . . ?
C016 P00J C01R Fe0D -174.2(9) . . . . ?
C016 P00J C01R C01T 95.9(12) . . . . ?
C016 P00J C01R C02T -78.5(14) . . . . ?
C016 P00J C02E C03S -147.8(8) . . . . ?
C016 P00J C02E C37 30.2(9) . . . . ?
C016 C03M C04J C053 -2(3) . . . . ?
C016 C03R C041 C053 2(3) . . . . ?
C017 C015 C04L Fe0E 60.9(9) . . . . ?
C017 C015 C04L C048 1.3(17) . . . . ?
C017 C037 C048 Fe0E -58.4(10) . . . . ?
C017 C037 C048 C04L 0(2) . . . . ?
C018 C00T C02Y Fe0D 59.3(10) . . . . ?
C018 C00T C02Y C03I -0.9(17) . . . . ?
C018 C03D C03I Fe0D -59.8(12) . . . . ?
C018 C03D C03I C02Y -2(2) . . . . ?
C019 C02B C042 C16 -3(2) . . . . ?
C019 C03E C050 C16 -6(3) . . . . ?
C01A C01L C024 C03V -2(2) . . . . ?
C01A C02D C03O C03V -1(2) . . . . ?
C01B C01O C03Q Fe0E 57.9(9) . . . . ?
C01B C01O C03Q C03W -3.4(17) . . . . ?
C01B C023 C03W Fe0E -57.3(10) . . . . ?
C01B C023 C03W C03Q 0.4(19) . . . . ?
C01C C00V C02S C03Y -3(2) . . . . ?
C01C C02G C04W C03Y 5(3) . . . . ?
C01D C020 C02N C030 -2(2) . . . . ?
C01D C04N C04V C030 -2(3) . . . . ?
C01E C00S C00W Fe0B -59.2(9) . . . . ?
C01E C00S C00W P00F -179.8(9) . . . . ?
C01E C00S C00W C02L 1.7(15) . . . . ?
C01E C01Q C02L Fe0B 61.9(10) . . . . ?
C01E C01Q C02L C00W 2.9(17) . . . . ?
C01F C013 C02Q C03N 2(2) . . . . ?
C01G P00K C00V C01C -131.6(11) . . . . ?
C01G P00K C00V C02S 49.6(13) . . . . ?
C01G P00K C015 Fe0E -172.7(8) . . . . ?
C01G P00K C015 C017 99.2(12) . . . . ?
C01G P00K C015 C04L -78.6(15) . . . . ?
C01G C02R C04H C04X 1(2) . . . . ?
C01G C03F C04M C04X 1(3) . . . . ?
C01H P00M C014 C00X 112.6(11) . . . . ?
C01H P00M C014 C029 -66.4(12) . . . . ?
C01H P00M C01K C022 -24.5(12) . . . . ?
C01H P00M C01K C03K 155.0(11) . . . . ?
C01H C01M C039 Fe0C -58.9(9) . . . . ?
C01H C01M C039 C045 2.8(16) . . . . ?
C01H C02I C045 Fe0C 59.2(9) . . . . ?
C01H C02I C045 C039 2.5(17) . . . . ?
C01I C010 C01Y C02U -4(2) . . . . ?
C01K P00M C014 C00X -142.3(11) . . . . ?
C01K P00M C014 C029 38.8(12) . . . . ?
C01K P00M C01H Fe0C -167.0(7) . . . . ?
C01K P00M C01H C01M 105.3(11) . . . . ?
C01K P00M C01H C02I -74.1(12) . . . . ?
C01K C022 C03T C03G -1(2) . . . . ?
C01K C03K C04F C03G -1(2) . . . . ?
C01L P00N C01Z C026 -168.6(11) . . . . ?
C01L P00N C01Z C04C 15.9(14) . . . . ?
C01L P00N C03J C032 -119.9(8) . . . . ?
C01L P00N C03J C04I 64.0(8) . . . . ?
C01L C01A C02D C03O 1(2) . . . . ?
C01L C024 C03V C03O 2(2) . . . . ?
C01M C01H C02I Fe0C 59.7(8) . . . . ?
C01M C01H C02I C045 -0.8(15) . . . . ?
C01M C039 C045 Fe0C -60.3(10) . . . . ?
C01M C039 C045 C02I -3.2(17) . . . . ?
C01N P00L C00T Fe0D -175.2(9) . . . . ?
C01N P00L C00T C018 93.8(13) . . . . ?
C01N P00L C00T C02Y -80.1(16) . . . . ?
C01N P00L C02F C027 -164.8(11) . . . . ?
C01N P00L C02F C043 20.1(14) . . . . ?
C01N C02C C02M C038 1(2) . . . . ?
C01O P00H C00U C01X -76.4(13) . . . . ?
C01O P00H C00U C02H 103.8(11) . . . . ?
C01O P00H C013 C01F -19.5(13) . . . . ?
C01O P00H C013 C02Q 162.1(12) . . . . ?
C01O C01B C023 Fe0E -61.8(10) . . . . ?
C01O C01B C023 C03W -2.7(17) . . . . ?
C01O C03Q C03W Fe0E 59.8(10) . . . . ?
C01O C03Q C03W C023 1.9(18) . . . . ?
C01R P00J C016 C03M 33.7(14) . . . . ?
C01R P00J C016 C03R -145.4(12) . . . . ?
C01R P00J C02E C03S 106.0(8) . . . . ?
C01R P00J C02E C37 -76.0(9) . . . . ?
C01R C01T C035 Fe0D -60.3(10) . . . . ?
C01R C01T C035 C04G -3.5(17) . . . . ?
C01R C02T C04G Fe0D 58.1(10) . . . . ?
C01R C02T C04G C035 -3.0(17) . . . . ?
C01S C00Z C02P Fe0B 59.1(8) . . . . ?
C01S C00Z C02P C01P -1.3(14) . . . . ?
C01T C01R C02T Fe0D 59.5(9) . . . . ?
C01T C01R C02T C04G 0.8(16) . . . . ?
C01T C035 C04G Fe0D -57.1(10) . . . . ?
C01T C035 C04G C02T 4.0(18) . . . . ?
C01U P00I C00Z Fe0B 63.9(10) . . . . ?
C01U P00I C00Z C01S -27.9(13) . . . . ?
C01U P00I C00Z C02P 154.0(11) . . . . ?
C01U P00I C02K C01W 113.9(12) . . . . ?
C01U P00I C02K C033 -65.8(14) . . . . ?
C01U C01V C046 C04R -3(3) . . . . ?
C01U C02W C04O C04R 3(3) . . . . ?
C01V C01U C02W C04O -3(2) . . . . ?
C01V C046 C04R C04O 3(3) . . . . ?
C01W C02K C033 C04U 1(2) . . . . ?
C01X C00U C02H C02Z 0(2) . . . . ?
C01Y C010 C01I C03B 5(2) . . . . ?
C01Y C02U C02V C03B 1(3) . . . . ?
C01Z P00N C01L C01A -84.5(12) . . . . ?
C01Z P00N C01L C024 95.8(12) . . . . ?
C01Z P00N C03J C032 132.0(8) . . . . ?
C01Z P00N C03J C04I -44.1(9) . . . . ?
C01Z C026 C047 C052 2(2) . . . . ?
C01Z C04C C04T C052 -1(3) . . . . ?
C020 P00F C00W Fe0B 61.5(9) . . . . ?
C020 P00F C00W C00S 149.6(11) . . . . ?
C020 P00F C00W C02L -32.3(14) . . . . ?
C020 P00F C021 C025 -102.4(11) . . . . ?
C020 P00F C021 C031 74.1(12) . . . . ?
C020 C01D C04N C04V 0(3) . . . . ?
C020 C02N C030 C04V 0(3) . . . . ?
C021 P00F C00W Fe0B 170.7(8) . . . . ?
C021 P00F C00W C00S -101.3(11) . . . . ?
C021 P00F C00W C02L 76.8(14) . . . . ?
C021 P00F C020 C01D 141.6(11) . . . . ?
C021 P00F C020 C02N -46.2(12) . . . . ?
C021 C025 C044 C03U -2(2) . . . . ?
C021 C031 C03X C03U 1(2) . . . . ?
C022 C01K C03K C04F 3(2) . . . . ?
C023 C01B C01O Fe0E 61.9(11) . . . . ?
C023 C01B C01O P00H -176.6(11) . . . . ?
C023 C01B C01O C03Q 3.7(16) . . . . ?
C025 C021 C031 C03X 0(2) . . . . ?
C026 C01Z C04C C04T 4(2) . . . . ?
C026 C047 C052 C04T 1(3) . . . . ?
C027 C02F C043 C19 3(3) . . . . ?
C028 C01P C02P Fe0B -57.0(10) . . . . ?
C028 C01P C02P C00Z 2.4(15) . . . . ?
C02A C00Y C012 Fe0C 60.8(9) . . . . ?
C02A C00Y C012 P00G 178.4(9) . . . . ?
C02A C00Y C012 C03C 2.5(14) . . . . ?
C02A C034 C03C Fe0C -58.4(11) . . . . ?
C02A C034 C03C C012 1.5(17) . . . . ?
C02B P00G C010 C01I 105.4(13) . . . . ?
C02B P00G C010 C01Y -79.3(13) . . . . ?
C02B P00G C012 Fe0C -55.5(9) . . . . ?
C02B P00G C012 C00Y -141.4(11) . . . . ?
C02B P00G C012 C03C 33.7(13) . . . . ?
C02B C019 C03E C050 3(2) . . . . ?
C02B C042 C16 C050 0(3) . . . . ?
C02C C01N C049 C02J 0(2) . . . . ?
C02C C02M C038 C02J -1(3) . . . . ?
C02D C01A C01L P00N -179.3(12) . . . . ?
C02D C01A C01L C024 0(2) . . . . ?
C02D C03O C03V C024 -1(2) . . . . ?
C02E P00J C016 C03M -76.3(14) . . . . ?
C02E P00J C016 C03R 104.5(13) . . . . ?
C02E P00J C01R Fe0D -66.9(11) . . . . ?
C02E P00J C01R C01T -156.8(11) . . . . ?
C02E P00J C01R C02T 28.7(14) . . . . ?
C02E C03S C26 C051 0.0 . . . . ?
C03S C02E C37 C42 0.0 . . . . ?
C03S C26 C051 C42 0.0 . . . . ?
C26 C051 C42 C37 0.0 . . . . ?
C051 C42 C37 C02E 0.0 . . . . ?
C37 C02E C03S C26 0.0 . . . . ?
C02F P00L C00T Fe0D -68.4(10) . . . . ?
C02F P00L C00T C018 -159.5(12) . . . . ?
C02F P00L C00T C02Y 26.6(16) . . . . ?
C02F P00L C01N C02C 100.2(12) . . . . ?
C02F P00L C01N C049 -74.5(14) . . . . ?
C02F C027 C054 C04Y -3(3) . . . . ?
C02F C043 C19 C04Y -1(3) . . . . ?
C02H C00U C01X C04B -1(2) . . . . ?
C02H C02Z C03L C04B -1(3) . . . . ?
C02I C01H C01M Fe0C -59.9(8) . . . . ?
C02I C01H C01M C039 -1.3(14) . . . . ?
C02K P00I C00Z Fe0B 171.7(8) . . . . ?
C02K P00I C00Z C01S 79.9(12) . . . . ?
C02K P00I C00Z C02P -98.2(12) . . . . ?
C02K P00I C01U C01V 152.4(12) . . . . ?
C02K P00I C01U C02W -31.7(14) . . . . ?
C02K C01W C04Q C04E -1(2) . . . . ?
C02K C033 C04U C04E -1(3) . . . . ?
C02N C030 C04V C04N 2(3) . . . . ?
C02P C00Z C01S Fe0B -59.4(8) . . . . ?
C02P C00Z C01S C028 -0.2(14) . . . . ?
C02P C01P C028 Fe0B 57.3(9) . . . . ?
C02P C01P C028 C01S -2.5(17) . . . . ?
C02Q C013 C01F C040 -2(2) . . . . ?
C02R C01G C03F C04M 0(2) . . . . ?
C02R C04H C04X C04M 0(3) . . . . ?
C02S C00V C01C C02G 4(2) . . . . ?
C02S C03Y C04W C02G -4(3) . . . . ?
C02T C01R C01T Fe0D -59.7(10) . . . . ?
C02T C01R C01T C035 1.8(16) . . . . ?
C02U C02V C03B C01I -1(3) . . . . ?
C02W C01U C01V C046 3(2) . . . . ?
C02W C04O C04R C046 -3(3) . . . . ?
C02Y C00T C018 Fe0D -58.5(10) . . . . ?
C02Y C00T C018 C03D -0.1(17) . . . . ?
C02Z C03L C04B C01X 0(3) . . . . ?
C031 C021 C025 C044 0(2) . . . . ?
C037 C048 C04L Fe0E -58.7(13) . . . . ?
C037 C048 C04L C015 -1(2) . . . . ?
C038 C02J C049 C01N 0(3) . . . . ?
C03E C019 C02B P00G -179.4(12) . . . . ?
C03E C019 C02B C042 2(2) . . . . ?
C03E C050 C16 C042 5(3) . . . . ?
C03F C01G C02R C04H -1(2) . . . . ?
C03F C04M C04X C04H -2(3) . . . . ?
C03H C00X C014 P00M 179.3(13) . . . . ?
C03H C00X C014 C029 -2(2) . . . . ?
C03H C04A C04D C029 -4(3) . . . . ?
C03K C01K C022 C03T -1(2) . . . . ?
C03M C016 C03R C041 3(3) . . . . ?
C03M C04J C053 C041 7(3) . . . . ?
C03N C03A C040 C01F -4(2) . . . . ?
C03R C016 C03M C04J -3(3) . . . . ?
C03R C041 C053 C04J -7(3) . . . . ?
C03T C03G C04F C03K -1(2) . . . . ?
C03X C03U C044 C025 3(2) . . . . ?
C040 C03A C03N C02Q 4(2) . . . . ?
C044 C03U C03X C031 -2(2) . . . . ?
C049 C01N C02C C02M -1(2) . . . . ?
C049 C02J C038 C02M 0(3) . . . . ?
C04C C01Z C026 C047 -4(2) . . . . ?
C04C C04T C052 C047 -1(3) . . . . ?
C04F C03G C03T C022 3(2) . . . . ?
C04L C015 C017 Fe0E -61.4(10) . . . . ?
C04L C015 C017 C037 -1.4(16) . . . . ?
C04N C01D C020 P00F 174.9(12) . . . . ?
C04N C01D C020 C02N 2(2) . . . . ?
C04Q C01W C02K P00I -180.0(11) . . . . ?
C04Q C01W C02K C033 0(2) . . . . ?
C04Q C04E C04U C033 -1(3) . . . . ?
C04U C04E C04Q C01W 2(3) . . . . ?
C054 C027 C02F P00L -175.9(13) . . . . ?
C054 C027 C02F C043 -1(2) . . . . ?
C054 C04Y C19 C043 -3(3) . . . . ?
C19 C04Y C054 C027 5(3) . . . . ?
C41 C33 C032 C03J 0.0 . . . . ?
C33 C41 C23 C04I 0.0 . . . . ?
C33 C032 C03J P00N -176.1(9) . . . . ?
C33 C032 C03J C04I 0.0 . . . . ?
C032 C03J C04I C23 0.0 . . . . ?
C03J P00N C01L C01A 170.6(11) . . . . ?
C03J P00N C01L C024 -9.0(13) . . . . ?
C03J P00N C01Z C026 -57.4(12) . . . . ?
C03J P00N C01Z C04C 127.1(13) . . . . ?
C03J C04I C23 C41 0.0 . . . . ?
C23 C41 C33 C032 0.0 . . . . ?

loop_
_smtbx_masks_void_nr
_smtbx_masks_void_average_x
_smtbx_masks_void_average_y
_smtbx_masks_void_average_z
_smtbx_masks_void_volume
_smtbx_masks_void_count_electrons
_smtbx_masks_void_content
1 -0.898 -0.802 -0.447 6036.0 1142.3 '28 CH2Cl2'
